data_7116583
loop_
_publ_author_name
'Takashi Kubo'
'Shogo Miyazaki'
'Takuya Kodama'
'Mitsuya Aoba'
'Yasukazu Hirao'
'Hiroyuki Kurata'

_publ_section_title
;
 A facile synthesis of trinaphtho[3.3.3]propellane and its pi-extension
 and the formation of a two-dimensional honeycomb molecular assembly
;
_journal_name_full Chem.Commun.
_journal_page_first 3801
_journal_paper_doi 10.1039/C4cc09883H
_journal_volume 51
_journal_year 2015
_chemical_formula_sum 'C162 H48 S4'
_chemical_formula_weight 2122.24
_chemical_name_systematic FAP-C60
_space_group_IT_number 2
_symmetry_cell_setting triclinic
_symmetry_space_group_name_Hall '-P 1'
_symmetry_space_group_name_H-M 'P -1'
_atom_sites_solution_hydrogens geom
_atom_sites_solution_primary direct
_atom_sites_solution_secondary difmap
_audit_creation_method SHELXL-97
_audit_update_record
;
2014-12-04 deposited with the CCDC.
2015-01-26 downloaded from the CCDC.
;
_cell_angle_alpha 100.7181(9)
_cell_angle_beta 96.6104(10)
_cell_angle_gamma 91.6599(8)
_cell_formula_units_Z 3
_cell_length_a 16.8833(5)
_cell_length_b 18.4991(6)
_cell_length_c 23.1447(8)
_cell_measurement_reflns_used 39058
_cell_measurement_temperature 110(2)
_cell_measurement_theta_max 54.95
_cell_measurement_theta_min 6.07
_cell_volume 7046.0(4)
_computing_cell_refinement PROCESS-AUTO
_computing_data_collection PROCESS-AUTO
_computing_data_reduction 'teXsan Ver. 2.0'
_computing_publication_material 'teXsan Ver. 2.0'
_computing_structure_refinement SHELXL97
_computing_structure_solution SHELXS97
_diffrn_ambient_temperature 110(2)
_diffrn_measured_fraction_theta_full 0.990
_diffrn_measured_fraction_theta_max 0.990
_diffrn_measurement_device_type 'Rigaku RAXIS-RAPID Imaging Plate'
_diffrn_measurement_method \w
_diffrn_radiation_monochromator graphite
_diffrn_radiation_source 'fine-focus sealed tube'
_diffrn_radiation_type MoK\a
_diffrn_radiation_wavelength 0.71075
_diffrn_reflns_av_R_equivalents 0.0717
_diffrn_reflns_av_sigmaI/netI 0.1165
_diffrn_reflns_limit_h_max 20
_diffrn_reflns_limit_h_min -21
_diffrn_reflns_limit_k_max 23
_diffrn_reflns_limit_k_min -23
_diffrn_reflns_limit_l_max 30
_diffrn_reflns_limit_l_min -30
_diffrn_reflns_number 69876
_diffrn_reflns_theta_full 27.49
_diffrn_reflns_theta_max 27.49
_diffrn_reflns_theta_min 3.03
_exptl_absorpt_coefficient_mu 0.171
_exptl_absorpt_correction_type none
_exptl_crystal_colour brown
_exptl_crystal_density_diffrn 1.500
_exptl_crystal_density_method 'not measured'
_exptl_crystal_description platelet
_exptl_crystal_F_000 3252
_exptl_crystal_recrystallization_method 'Re-crystallisation from solvent: carbon disulfide'
_exptl_crystal_size_max 0.50
_exptl_crystal_size_mid 0.40
_exptl_crystal_size_min 0.10
_refine_diff_density_max 0.816
_refine_diff_density_min -0.409
_refine_diff_density_rms 0.105
_refine_ls_extinction_method none
_refine_ls_goodness_of_fit_ref 0.935
_refine_ls_hydrogen_treatment noref
_refine_ls_matrix_type full
_refine_ls_number_parameters 2242
_refine_ls_number_reflns 31945
_refine_ls_number_restraints 0
_refine_ls_restrained_S_all 0.935
_refine_ls_R_factor_all 0.1290
_refine_ls_R_factor_gt 0.0692
_refine_ls_shift/su_max 0.000
_refine_ls_shift/su_mean 0.000
_refine_ls_structure_factor_coef Fsqd
_refine_ls_weighting_details 'calc w=1/[\s^2^(Fo^2^)+(0.0936P)^2^+0.0000P] where P=(Fo^2^+2Fc^2^)/3'
_refine_ls_weighting_scheme calc
_refine_ls_wR_factor_gt 0.1619
_refine_ls_wR_factor_ref 0.1880
_reflns_number_gt 16412
_reflns_number_total 31945
_reflns_threshold_expression >2sigma(I)
_cod_data_source_file c4cc09883h2.cif
_cod_data_source_block xsm3x05
_cod_database_code 7116583

loop_
_symmetry_equiv_pos_as_xyz
'x, y, z'
'-x, -y, -z'

loop_
_atom_site_label
_atom_site_type_symbol
_atom_site_fract_x
_atom_site_fract_y
_atom_site_fract_z
_atom_site_U_iso_or_equiv
_atom_site_adp_type
_atom_site_occupancy
_atom_site_symmetry_multiplicity
_atom_site_calc_flag
_atom_site_refinement_flags
C1 C 0.34276(14) 0.73922(13) -0.03568(11) 0.0206(6) Uani 1 1 d .
C2 C 0.35777(14) 0.75951(13) 0.03901(11) 0.0207(6) Uani 1 1 d .
C3 C 0.27971(14) 0.73398(13) 0.05760(11) 0.0209(6) Uani 1 1 d .
C4 C 0.25266(15) 0.73144(13) 0.11094(12) 0.0249(6) Uani 1 1 d .
H1 H 0.2865 0.7500 0.1467 0.030 Uiso 1 1 calc R
C5 C 0.17426(15) 0.70123(13) 0.11370(12) 0.0255(6) Uani 1 1 d .
H2 H 0.1563 0.7008 0.1511 0.031 Uiso 1 1 calc R
C6 C 0.12472(14) 0.67268(13) 0.06206(13) 0.0246(6) Uani 1 1 d .
C7 C 0.04391(15) 0.63569(14) 0.04403(13) 0.0278(6) Uani 1 1 d .
C8 C -0.01344(16) 0.61669(15) 0.07712(15) 0.0352(7) Uani 1 1 d .
H3 H -0.0051 0.6286 0.1192 0.042 Uiso 1 1 calc R
C9 C -0.08445(17) 0.57943(16) 0.04750(16) 0.0421(8) Uani 1 1 d .
H4 H -0.1245 0.5660 0.0698 0.050 Uiso 1 1 calc R
C10 C -0.09704(17) 0.56173(16) -0.01443(16) 0.0399(8) Uani 1 1 d .
H5 H -0.1450 0.5356 -0.0337 0.048 Uiso 1 1 calc R
C11 C -0.04025(16) 0.58192(15) -0.04768(15) 0.0354(7) Uani 1 1 d .
H6 H -0.0496 0.5709 -0.0897 0.042 Uiso 1 1 calc R
C12 C 0.03085(15) 0.61855(14) -0.01919(13) 0.0288(7) Uani 1 1 d .
C13 C 0.10189(15) 0.64463(13) -0.04308(13) 0.0251(6) Uani 1 1 d .
C14 C 0.12946(15) 0.64613(13) -0.09677(13) 0.0279(7) Uani 1 1 d .
H7 H 0.0963 0.6257 -0.1324 0.033 Uiso 1 1 calc R
C15 C 0.20689(15) 0.67770(13) -0.10002(12) 0.0242(6) Uani 1 1 d .
H8 H 0.2244 0.6779 -0.1376 0.029 Uiso 1 1 calc R
C16 C 0.25625(14) 0.70788(13) -0.04891(12) 0.0210(6) Uani 1 1 d .
C17 C 0.22808(14) 0.70635(13) 0.00551(12) 0.0219(6) Uani 1 1 d .
C18 C 0.15352(15) 0.67611(13) 0.00829(12) 0.0236(6) Uani 1 1 d .
C19 C 0.37423(14) 0.84244(13) 0.05278(12) 0.0212(6) Uani 1 1 d .
C20 C 0.38566(14) 0.89503(13) 0.10416(12) 0.0223(6) Uani 1 1 d .
H9 H 0.3842 0.8804 0.1413 0.027 Uiso 1 1 calc R
C21 C 0.39959(14) 0.97111(13) 0.10250(12) 0.0240(6) Uani 1 1 d .
H10 H 0.4081 1.0064 0.1384 0.029 Uiso 1 1 calc R
C22 C 0.40076(14) 0.99369(13) 0.04905(12) 0.0216(6) Uani 1 1 d .
C23 C 0.40871(14) 1.06342(13) 0.02701(12) 0.0232(6) Uani 1 1 d .
C24 C 0.42094(15) 1.13550(14) 0.05694(13) 0.0270(6) Uani 1 1 d .
H11 H 0.4285 1.1462 0.0990 0.032 Uiso 1 1 calc R
C25 C 0.42208(15) 1.19202(14) 0.02525(13) 0.0295(7) Uani 1 1 d .
H12 H 0.4296 1.2417 0.0457 0.035 Uiso 1 1 calc R
C26 C 0.41218(16) 1.17620(14) -0.03638(13) 0.0302(7) Uani 1 1 d .
H13 H 0.4126 1.2154 -0.0576 0.036 Uiso 1 1 calc R
C27 C 0.40166(15) 1.10380(14) -0.06744(13) 0.0271(6) Uani 1 1 d .
H14 H 0.3954 1.0937 -0.1095 0.033 Uiso 1 1 calc R
C28 C 0.40049(14) 1.04660(13) -0.03633(12) 0.0223(6) Uani 1 1 d .
C29 C 0.38783(13) 0.96521(13) -0.05599(12) 0.0213(6) Uani 1 1 d .
C30 C 0.37552(14) 0.91382(13) -0.10767(12) 0.0221(6) Uani 1 1 d .
H15 H 0.3769 0.9290 -0.1446 0.026 Uiso 1 1 calc R
C31 C 0.36055(14) 0.83709(13) -0.10641(12) 0.0224(6) Uani 1 1 d .
H16 H 0.3516 0.8024 -0.1426 0.027 Uiso 1 1 calc R
C32 C 0.35896(14) 0.81316(13) -0.05376(11) 0.0205(6) Uani 1 1 d .
C33 C 0.37503(14) 0.86632(13) -0.00134(11) 0.0194(5) Uani 1 1 d .
C34 C 0.38871(13) 0.93876(13) -0.00287(12) 0.0208(6) Uani 1 1 d .
C35 C 0.42830(14) 0.71270(13) 0.05378(12) 0.0216(6) Uani 1 1 d .
C36 C 0.47387(14) 0.70519(13) 0.10586(12) 0.0234(6) Uani 1 1 d .
H17 H 0.4634 0.7337 0.1425 0.028 Uiso 1 1 calc R
C37 C 0.53693(14) 0.65452(14) 0.10478(12) 0.0260(6) Uani 1 1 d .
H18 H 0.5673 0.6495 0.1409 0.031 Uiso 1 1 calc R
C38 C 0.55405(14) 0.61298(13) 0.05190(12) 0.0219(6) Uani 1 1 d .
C39 C 0.61130(14) 0.55811(13) 0.03053(12) 0.0239(6) Uani 1 1 d .
C40 C 0.67349(14) 0.52637(13) 0.06005(13) 0.0263(6) Uani 1 1 d .
H19 H 0.6846 0.5387 0.1020 0.032 Uiso 1 1 calc R
C41 C 0.71898(15) 0.47666(14) 0.02760(14) 0.0291(7) Uani 1 1 d .
H20 H 0.7617 0.4551 0.0476 0.035 Uiso 1 1 calc R
C42 C 0.70321(15) 0.45767(14) -0.03384(13) 0.0288(6) Uani 1 1 d .
H21 H 0.7350 0.4232 -0.0552 0.035 Uiso 1 1 calc R
C43 C 0.64103(15) 0.48882(13) -0.06430(13) 0.0261(6) Uani 1 1 d .
H22 H 0.6303 0.4759 -0.1062 0.031 Uiso 1 1 calc R
C44 C 0.59554(14) 0.53856(13) -0.03256(12) 0.0228(6) Uani 1 1 d .
C45 C 0.52765(14) 0.58158(13) -0.05227(12) 0.0219(6) Uani 1 1 d .
C46 C 0.48430(15) 0.58949(13) -0.10519(12) 0.0247(6) Uani 1 1 d .
H23 H 0.4958 0.5612 -0.1416 0.030 Uiso 1 1 calc R
C47 C 0.42158(14) 0.64092(13) -0.10457(12) 0.0231(6) Uani 1 1 d .
H24 H 0.3926 0.6469 -0.1409 0.028 Uiso 1 1 calc R
C48 C 0.40304(14) 0.68145(13) -0.05222(12) 0.0211(6) Uani 1 1 d .
C49 C 0.44682(14) 0.67142(13) 0.00090(12) 0.0215(6) Uani 1 1 d .
C50 C 0.50703(14) 0.62305(13) 0.00003(12) 0.0212(6) Uani 1 1 d .
C51 C 0.16683(16) 1.10775(15) 0.08297(13) 0.0319(7) Uani 1 1 d .
C52 C 0.18217(15) 1.03540(16) 0.09596(13) 0.0307(7) Uani 1 1 d .
C53 C 0.20712(15) 0.99038(16) 0.04359(13) 0.0324(7) Uani 1 1 d .
C54 C 0.20734(15) 1.03360(16) -0.00185(14) 0.0325(7) Uani 1 1 d .
C55 C 0.18242(15) 1.10716(16) 0.02183(13) 0.0334(7) Uani 1 1 d .
C56 C 0.13425(17) 1.14504(15) -0.01352(14) 0.0348(7) Uani 1 1 d .
C57 C 0.06875(18) 1.18493(14) 0.00915(14) 0.0333(7) Uani 1 1 d .
C58 C 0.05334(18) 1.18584(14) 0.06686(13) 0.0331(7) Uani 1 1 d .
C59 C 0.10387(17) 1.14618(14) 0.10471(13) 0.0299(7) Uani 1 1 d .
C60 C 0.05275(16) 1.11432(14) 0.14082(12) 0.0274(6) Uani 1 1 d .
C61 C 0.06756(15) 1.04517(14) 0.15343(12) 0.0260(6) Uani 1 1 d .
C62 C 0.13400(15) 1.00525(15) 0.13098(12) 0.0281(6) Uani 1 1 d .
C63 C 0.10797(17) 0.92743(15) 0.11492(13) 0.0328(7) Uani 1 1 d .
C64 C 0.13214(17) 0.88425(15) 0.06490(14) 0.0336(7) Uani 1 1 d .
C65 C 0.18279(16) 0.91626(16) 0.02938(13) 0.0324(7) Uani 1 1 d .
C66 C 0.15742(16) 0.88276(16) -0.03300(14) 0.0353(7) Uani 1 1 d .
C67 C 0.15802(15) 0.92496(16) -0.07617(13) 0.0321(7) Uani 1 1 d .
C68 C 0.18367(16) 1.00146(17) -0.06061(14) 0.0347(7) Uani 1 1 d .
C69 C 0.13247(16) 1.04206(17) -0.09790(13) 0.0334(7) Uani 1 1 d .
C70 C 0.10880(17) 1.11114(15) -0.07539(13) 0.0336(7) Uani 1 1 d .
C71 C 0.00157(15) 0.99227(15) 0.15161(12) 0.0266(6) Uani 1 1 d .
C72 C 0.02582(16) 0.91951(14) 0.12802(12) 0.0294(7) Uani 1 1 d .
C73 C 0.07534(17) 0.83107(14) 0.02602(14) 0.0342(7) Uani 1 1 d .
C74 C 0.09144(17) 0.83035(15) -0.03447(14) 0.0343(7) Uani 1 1 d .
C75 C 0.02850(18) 0.82196(14) -0.07978(13) 0.0328(7) Uani 1 1 d .
C76 C 0.02875(17) 0.86678(14) -0.12540(13) 0.0303(7) Uani 1 1 d .
C77 C 0.09175(16) 0.91677(15) -0.12406(13) 0.0304(6) Uani 1 1 d .
C78 C 0.07645(16) 0.98812(15) -0.13740(12) 0.0277(6) Uani 1 1 d .
C79 C 0.02812(17) 1.13100(15) -0.09014(13) 0.0333(7) Uani 1 1 d .
C80 C 0.00259(19) 1.17639(14) -0.03810(14) 0.0353(8) Uani 1 1 d .
C81 C 0.24460(19) 0.29714(17) -0.0191(2) 0.0584(12) Uani 1 1 d .
S1 S 0.26008(6) 0.31857(5) 0.05000(6) 0.0761(4) Uani 1 1 d .
S2 S 0.22860(6) 0.27464(6) -0.08663(6) 0.0738(4) Uani 1 1 d .
C82 C 0.74880(14) 1.01658(13) 0.30688(11) 0.0205(6) Uani 1 1 d .
C83 C 0.76696(14) 1.03106(13) 0.38150(11) 0.0204(6) Uani 1 1 d .
C84 C 0.78431(14) 1.11458(13) 0.39883(12) 0.0216(6) Uani 1 1 d .
C85 C 0.79911(14) 1.16443(13) 0.45184(12) 0.0249(6) Uani 1 1 d .
H25 H 0.7999 1.1474 0.4882 0.030 Uiso 1 1 calc R
C86 C 0.81330(14) 1.24110(14) 0.45270(12) 0.0260(6) Uani 1 1 d .
H26 H 0.8233 1.2744 0.4896 0.031 Uiso 1 1 calc R
C87 C 0.81269(14) 1.26753(13) 0.40060(12) 0.0229(6) Uani 1 1 d .
C88 C 0.82186(15) 1.33941(13) 0.38064(12) 0.0256(6) Uani 1 1 d .
C89 C 0.83571(15) 1.41061(14) 0.41162(14) 0.0313(7) Uani 1 1 d .
H27 H 0.8424 1.4201 0.4537 0.038 Uiso 1 1 calc R
C90 C 0.83995(16) 1.46884(15) 0.38137(14) 0.0346(7) Uani 1 1 d .
H28 H 0.8493 1.5180 0.4028 0.041 Uiso 1 1 calc R
C91 C 0.83043(16) 1.45458(15) 0.31919(14) 0.0335(7) Uani 1 1 d .
H29 H 0.8334 1.4944 0.2987 0.040 Uiso 1 1 calc R
C92 C 0.81683(15) 1.38341(14) 0.28717(14) 0.0307(7) Uani 1 1 d .
H30 H 0.8104 1.3744 0.2451 0.037 Uiso 1 1 calc R
C93 C 0.81277(14) 1.32528(14) 0.31737(12) 0.0249(6) Uani 1 1 d .
C94 C 0.79828(14) 1.24478(14) 0.29569(12) 0.0231(6) Uani 1 1 d .
C95 C 0.78445(14) 1.19601(13) 0.24222(12) 0.0238(6) Uani 1 1 d .
H31 H 0.7859 1.2134 0.2062 0.029 Uiso 1 1 calc R
C96 C 0.76769(14) 1.11854(13) 0.24071(12) 0.0226(6) Uani 1 1 d .
H32 H 0.7579 1.0855 0.2037 0.027 Uiso 1 1 calc R
C97 C 0.76583(14) 1.09227(13) 0.29234(12) 0.0211(6) Uani 1 1 d .
C98 C 0.78342(14) 1.14218(13) 0.34646(11) 0.0204(6) Uani 1 1 d .
C99 C 0.83832(14) 0.98380(13) 0.39196(12) 0.0205(6) Uani 1 1 d .
C100 C 0.88592(14) 0.97089(14) 0.44147(12) 0.0246(6) Uani 1 1 d .
H33 H 0.8767 0.9955 0.4797 0.030 Uiso 1 1 calc R
C101 C 0.94947(14) 0.92035(13) 0.43559(12) 0.0250(6) Uani 1 1 d .
H34 H 0.9817 0.9124 0.4701 0.030 Uiso 1 1 calc R
C102 C 0.96405(14) 0.88317(13) 0.38024(12) 0.0229(6) Uani 1 1 d .
C103 C 1.01929(14) 0.82945(13) 0.35367(12) 0.0243(6) Uani 1 1 d .
C104 C 1.08354(14) 0.79579(13) 0.37884(13) 0.0272(6) Uani 1 1 d .
H35 H 1.0981 0.8059 0.4205 0.033 Uiso 1 1 calc R
C105 C 1.12585(16) 0.74770(14) 0.34283(14) 0.0310(7) Uani 1 1 d .
H36 H 1.1698 0.7247 0.3601 0.037 Uiso 1 1 calc R
C106 C 1.10554(15) 0.73204(14) 0.28162(13) 0.0301(7) Uani 1 1 d .
H37 H 1.1356 0.6985 0.2578 0.036 Uiso 1 1 calc R
C107 C 1.04132(15) 0.76525(14) 0.25483(13) 0.0281(6) Uani 1 1 d .
H38 H 1.0274 0.7547 0.2131 0.034 Uiso 1 1 calc R
C108 C 0.99877(15) 0.81363(13) 0.29063(12) 0.0254(6) Uani 1 1 d .
C109 C 0.93022(14) 0.85840(13) 0.27616(12) 0.0230(6) Uani 1 1 d .
C110 C 0.88291(15) 0.86962(13) 0.22625(12) 0.0255(6) Uani 1 1 d .
H39 H 0.8916 0.8434 0.1883 0.031 Uiso 1 1 calc R
C111 C 0.82035(14) 0.92094(13) 0.23137(12) 0.0230(6) Uani 1 1 d .
H40 H 0.7882 0.9284 0.1967 0.028 Uiso 1 1 calc R
C112 C 0.80673(14) 0.95934(13) 0.28604(12) 0.0209(6) Uani 1 1 d .
C113 C 0.85405(14) 0.94615(13) 0.33661(11) 0.0214(6) Uani 1 1 d .
C114 C 0.91425(14) 0.89748(13) 0.33085(12) 0.0230(6) Uani 1 1 d .
C115 C 0.68996(14) 1.00386(13) 0.40027(11) 0.0205(6) Uani 1 1 d .
C116 C 0.66464(14) 0.99517(13) 0.45341(12) 0.0229(6) Uani 1 1 d .
H41 H 0.6996 1.0105 0.4891 0.027 Uiso 1 1 calc R
C117 C 0.58663(14) 0.96356(13) 0.45596(12) 0.0235(6) Uani 1 1 d .
H42 H 0.5706 0.9587 0.4931 0.028 Uiso 1 1 calc R
C118 C 0.53472(14) 0.94014(13) 0.40456(12) 0.0220(6) Uani 1 1 d .
C119 C 0.45359(14) 0.90386(13) 0.38611(13) 0.0251(6) Uani 1 1 d .
C120 C 0.39784(15) 0.87961(14) 0.41847(14) 0.0308(7) Uani 1 1 d .
H43 H 0.4082 0.8861 0.4604 0.037 Uiso 1 1 calc R
C121 C 0.32612(16) 0.84545(15) 0.38864(14) 0.0346(7) Uani 1 1 d .
H44 H 0.2873 0.8288 0.4105 0.042 Uiso 1 1 calc R
C122 C 0.31077(16) 0.83539(16) 0.32714(15) 0.0369(8) Uani 1 1 d .
H45 H 0.2617 0.8117 0.3076 0.044 Uiso 1 1 calc R
C123 C 0.36590(15) 0.85945(15) 0.29400(14) 0.0324(7) Uani 1 1 d .
H46 H 0.3549 0.8526 0.2521 0.039 Uiso 1 1 calc R
C124 C 0.43781(15) 0.89395(13) 0.32325(13) 0.0260(6) Uani 1 1 d .
C125 C 0.50766(14) 0.92328(13) 0.29972(12) 0.0233(6) Uani 1 1 d .
C126 C 0.53246(15) 0.93026(13) 0.24642(12) 0.0252(6) Uani 1 1 d .
H47 H 0.4979 0.9132 0.2108 0.030 Uiso 1 1 calc R
C127 C 0.60959(15) 0.96276(13) 0.24377(12) 0.0236(6) Uani 1 1 d .
H48 H 0.6252 0.9676 0.2065 0.028 Uiso 1 1 calc R
C128 C 0.66153(14) 0.98715(12) 0.29444(11) 0.0202(6) Uani 1 1 d .
C129 C 0.63590(14) 0.98096(13) 0.34867(11) 0.0206(6) Uani 1 1 d .
C130 C 0.56166(14) 0.95016(13) 0.35132(12) 0.0225(6) Uani 1 1 d .
C131 C 0.05595(14) 0.51363(13) 0.28194(12) 0.0228(6) Uani 1 1 d .
C132 C 0.07402(15) 0.53984(13) 0.35670(12) 0.0241(6) Uani 1 1 d .
C133 C 0.01372(15) 0.59763(14) 0.37151(13) 0.0268(6) Uani 1 1 d .
C134 C -0.00196(16) 0.64183(14) 0.42265(14) 0.0309(7) Uani 1 1 d .
H49 H 0.0305 0.6404 0.4587 0.037 Uiso 1 1 calc R
C135 C -0.06698(16) 0.69066(14) 0.42274(14) 0.0330(7) Uani 1 1 d .
H50 H -0.0765 0.7214 0.4587 0.040 Uiso 1 1 calc R
C136 C -0.11504(15) 0.69323(14) 0.37162(14) 0.0302(7) Uani 1 1 d .
C137 C -0.18481(16) 0.73265(15) 0.35151(15) 0.0347(7) Uani 1 1 d .
C138 C -0.23034(17) 0.78321(15) 0.38452(17) 0.0421(8) Uani 1 1 d .
H51 H -0.2183 0.7975 0.4263 0.050 Uiso 1 1 calc R
C139 C -0.29379(18) 0.81156(16) 0.35374(17) 0.0451(9) Uani 1 1 d .
H52 H -0.3260 0.8457 0.3750 0.054 Uiso 1 1 calc R
C140 C -0.31143(17) 0.79100(16) 0.29196(18) 0.0450(9) Uani 1 1 d .
H53 H -0.3542 0.8128 0.2722 0.054 Uiso 1 1 calc R
C141 C -0.26779(16) 0.73955(16) 0.25903(16) 0.0399(8) Uani 1 1 d .
H54 H -0.2810 0.7250 0.2174 0.048 Uiso 1 1 calc R
C142 C -0.20388(16) 0.70978(15) 0.28895(15) 0.0366(8) Uani 1 1 d .
C143 C -0.14606(15) 0.65418(15) 0.26721(14) 0.0313(7) Uani 1 1 d .
C144 C -0.13050(15) 0.61051(15) 0.21544(14) 0.0326(7) Uani 1 1 d .
H55 H -0.1632 0.6125 0.1796 0.039 Uiso 1 1 calc R
C145 C -0.06494(15) 0.56134(14) 0.21449(13) 0.0303(7) Uani 1 1 d .
H56 H -0.0552 0.5316 0.1781 0.036 Uiso 1 1 calc R
C146 C -0.01688(14) 0.55746(13) 0.26582(13) 0.0257(6) Uani 1 1 d .
C147 C -0.03412(15) 0.60199(14) 0.31824(13) 0.0269(6) Uani 1 1 d .
C148 C -0.09616(15) 0.64846(14) 0.31870(14) 0.0300(7) Uani 1 1 d .
C149 C 0.05917(15) 0.46911(14) 0.37915(12) 0.0253(6) Uani 1 1 d .
C150 C 0.06654(14) 0.44954(14) 0.43413(12) 0.0258(6) Uani 1 1 d .
H57 H 0.0810 0.4863 0.4686 0.031 Uiso 1 1 calc R
C151 C 0.05286(15) 0.37502(14) 0.44005(13) 0.0282(6) Uani 1 1 d .
H58 H 0.0600 0.3627 0.4783 0.034 Uiso 1 1 calc R
C152 C 0.02945(14) 0.32063(14) 0.39128(12) 0.0246(6) Uani 1 1 d .
C153 C 0.01515(14) 0.23876(14) 0.37691(12) 0.0255(6) Uani 1 1 d .
C154 C 0.01442(14) 0.18638(14) 0.41265(12) 0.0256(6) Uani 1 1 d .
H59 H 0.0229 0.2005 0.4546 0.031 Uiso 1 1 calc R
C155 C 0.00091(16) 0.11216(15) 0.38542(14) 0.0349(7) Uani 1 1 d .
H60 H 0.0005 0.0757 0.4094 0.042 Uiso 1 1 calc R
C156 C -0.01215(15) 0.09022(14) 0.32317(14) 0.0326(7) Uani 1 1 d .
H61 H -0.0208 0.0396 0.3055 0.039 Uiso 1 1 calc R
C157 C -0.01222(15) 0.14250(14) 0.28856(13) 0.0282(6) Uani 1 1 d .
H62 H -0.0219 0.1280 0.2467 0.034 Uiso 1 1 calc R
C158 C 0.00170(14) 0.21669(13) 0.31379(12) 0.0240(6) Uani 1 1 d .
C159 C 0.00767(14) 0.28272(13) 0.28630(12) 0.0245(6) Uani 1 1 d .
C160 C 0.00989(14) 0.29965(14) 0.23179(12) 0.0254(6) Uani 1 1 d .
H63 H 0.0011 0.2615 0.1977 0.030 Uiso 1 1 calc R
C161 C 0.02527(14) 0.37433(14) 0.22492(12) 0.0257(6) Uani 1 1 d .
H64 H 0.0267 0.3846 0.1863 0.031 Uiso 1 1 calc R
C162 C 0.03797(14) 0.43087(13) 0.27308(12) 0.0230(6) Uani 1 1 d .
C163 C 0.03755(14) 0.41262(13) 0.32938(12) 0.0235(6) Uani 1 1 d .
C164 C 0.02216(14) 0.34189(13) 0.33585(12) 0.0227(6) Uani 1 1 d .
C165 C 0.15981(15) 0.57113(13) 0.36660(12) 0.0245(6) Uani 1 1 d .
C166 C 0.21237(15) 0.60213(13) 0.41626(12) 0.0258(6) Uani 1 1 d .
H65 H 0.1970 0.6028 0.4546 0.031 Uiso 1 1 calc R
C167 C 0.28938(15) 0.63325(13) 0.41087(13) 0.0255(6) Uani 1 1 d .
H66 H 0.3242 0.6549 0.4454 0.031 Uiso 1 1 calc R
C168 C 0.31277(15) 0.63174(13) 0.35578(12) 0.0235(6) Uani 1 1 d .
C169 C 0.38304(15) 0.65527(13) 0.33006(12) 0.0256(6) Uani 1 1 d .
C170 C 0.45434(15) 0.69414(14) 0.35640(13) 0.0301(7) Uani 1 1 d .
H67 H 0.4640 0.7092 0.3982 0.036 Uiso 1 1 calc R
C171 C 0.50950(17) 0.71016(16) 0.32197(14) 0.0361(7) Uani 1 1 d .
H68 H 0.5579 0.7366 0.3400 0.043 Uiso 1 1 calc R
C172 C 0.49643(16) 0.68831(16) 0.26016(14) 0.0369(7) Uani 1 1 d .
H69 H 0.5363 0.6994 0.2369 0.044 Uiso 1 1 calc R
C173 C 0.42541(16) 0.65044(15) 0.23256(13) 0.0322(7) Uani 1 1 d .
H70 H 0.4164 0.6361 0.1906 0.039 Uiso 1 1 calc R
C174 C 0.36877(15) 0.63424(14) 0.26674(12) 0.0268(6) Uani 1 1 d .
C175 C 0.28766(15) 0.59745(13) 0.25109(12) 0.0241(6) Uani 1 1 d .
C176 C 0.23642(15) 0.56606(14) 0.20088(12) 0.0267(6) Uani 1 1 d .
H71 H 0.2531 0.5640 0.1628 0.032 Uiso 1 1 calc R
C177 C 0.15865(15) 0.53668(13) 0.20586(13) 0.0268(6) Uani 1 1 d .
H72 H 0.1242 0.5162 0.1709 0.032 Uiso 1 1 calc R
C178 C 0.13256(15) 0.53751(13) 0.26051(12) 0.0234(6) Uani 1 1 d .
C179 C 0.18585(14) 0.56899(13) 0.31131(12) 0.0222(6) Uani 1 1 d .
C180 C 0.25964(15) 0.59770(13) 0.30572(12) 0.0233(6) Uani 1 1 d .
C181 C 0.4209(5) 0.4628(2) 0.4169(2) 0.102(2) Uani 1 1 d .
C182 C 0.4005(4) 0.4227(2) 0.46505(18) 0.0791(15) Uani 1 1 d .
C183 C 0.4727(3) 0.3879(2) 0.48281(17) 0.0679(12) Uani 1 1 d .
C184 C 0.5356(4) 0.4049(3) 0.4467(2) 0.0833(17) Uani 1 1 d .
C185 C 0.5038(4) 0.4497(2) 0.4080(3) 0.0931(18) Uani 1 1 d .
C186 C 0.3639(5) 0.4639(2) 0.3728(2) 0.099(2) Uani 1 1 d .
C187 C 0.2852(4) 0.4280(3) 0.3685(2) 0.0923(18) Uani 1 1 d .
C188 C 0.2674(3) 0.3909(3) 0.4119(2) 0.0893(16) Uani 1 1 d .
C189 C 0.3266(3) 0.3876(3) 0.46205(17) 0.0693(12) Uani 1 1 d .
C190 C 0.3223(2) 0.3158(2) 0.47799(16) 0.0555(10) Uani 1 1 d .
C191 C 0.3917(2) 0.28326(19) 0.49528(14) 0.0475(9) Uani 1 1 d .
C192 C 0.4681(2) 0.3221(2) 0.49731(15) 0.0560(10) Uani 1 1 d .
C193 C 0.5254(2) 0.2627(3) 0.47626(18) 0.0721(14) Uani 1 1 d .
C194 C 0.5799(3) 0.2775(3) 0.4452(2) 0.0903(17) Uani 1 1 d .
C195 C 0.5878(3) 0.3494(3) 0.4304(2) 0.0784(15) Uani 1 1 d .
C196 C 0.6111(2) 0.3362(4) 0.3691(3) 0.098(2) Uani 1 1 d .
C197 C 0.5823(2) 0.3810(3) 0.3335(2) 0.0679(13) Uani 1 1 d .
C198 C 0.5264(4) 0.4383(3) 0.3497(2) 0.094(2) Uani 1 1 d .
C199 C 0.4659(4) 0.4421(2) 0.3012(2) 0.0788(15) Uani 1 1 d .
C200 C 0.3896(4) 0.4544(2) 0.3101(2) 0.0901(19) Uani 1 1 d .
C201 C 0.2617(3) 0.3990(3) 0.3072(2) 0.0875(17) Uani 1 1 d .
C202 C 0.2199(2) 0.3340(4) 0.2915(2) 0.0790(15) Uani 1 1 d .
C203 C 0.1998(2) 0.2925(4) 0.3357(3) 0.0958(19) Uani 1 1 d .
C204 C 0.2234(2) 0.3189(3) 0.3956(2) 0.0787(15) Uani 1 1 d .
C205 C 0.2583(3) 0.2743(3) 0.4384(2) 0.0770(13) Uani 1 1 d .
C206 C 0.2646(3) 0.2001(3) 0.4175(2) 0.0766(14) Uani 1 1 d .
C207 C 0.3347(3) 0.1655(2) 0.43627(18) 0.0607(11) Uani 1 1 d .
C208 C 0.3992(2) 0.20562(19) 0.47432(16) 0.0527(10) Uani 1 1 d .
C209 C 0.4783(2) 0.1920(2) 0.46277(17) 0.0560(11) Uani 1 1 d .
C210 C 0.4903(3) 0.1383(2) 0.4141(2) 0.0694(13) Uani 1 1 d .
C211 C 0.5535(3) 0.1554(3) 0.3799(2) 0.0749(15) Uani 1 1 d .
C212 C 0.5958(2) 0.2199(3) 0.3952(2) 0.0734(14) Uani 1 1 d .
C213 C 0.6160(2) 0.2616(3) 0.3507(3) 0.0927(19) Uani 1 1 d .
C214 C 0.5912(2) 0.2334(3) 0.2898(2) 0.0725(13) Uani 1 1 d .
C215 C 0.5569(2) 0.2803(3) 0.24869(19) 0.0701(13) Uani 1 1 d .
C216 C 0.5507(3) 0.3523(3) 0.2691(2) 0.0704(12) Uani 1 1 d .
C217 C 0.4811(3) 0.3873(2) 0.25051(17) 0.0597(11) Uani 1 1 d .
C218 C 0.4160(2) 0.34866(19) 0.21287(16) 0.0530(10) Uani 1 1 d .
C219 C 0.3372(3) 0.3624(2) 0.22411(17) 0.0593(11) Uani 1 1 d .
C220 C 0.3252(3) 0.4162(3) 0.2729(2) 0.0779(15) Uani 1 1 d .
C221 C 0.2906(3) 0.2912(3) 0.20961(18) 0.0755(14) Uani 1 1 d .
C222 C 0.2357(3) 0.2756(3) 0.2406(2) 0.0889(17) Uani 1 1 d .
C223 C 0.2274(2) 0.2037(3) 0.2561(2) 0.0710(14) Uani 1 1 d .
C224 C 0.2040(2) 0.2165(4) 0.3174(3) 0.099(2) Uani 1 1 d .
C225 C 0.2337(2) 0.1720(3) 0.3543(2) 0.0688(13) Uani 1 1 d .
C226 C 0.2885(3) 0.1151(3) 0.3367(2) 0.0867(19) Uani 1 1 d .
C227 C 0.3501(3) 0.1114(2) 0.3847(2) 0.0723(14) Uani 1 1 d .
C228 C 0.4262(4) 0.09913(19) 0.37608(19) 0.0747(15) Uani 1 1 d .
C229 C 0.4513(3) 0.09015(19) 0.3137(2) 0.0768(15) Uani 1 1 d .
C230 C 0.5290(3) 0.1256(2) 0.31758(19) 0.0702(13) Uani 1 1 d .
C231 C 0.5480(2) 0.1633(3) 0.2740(2) 0.0724(13) Uani 1 1 d .
C232 C 0.4867(2) 0.1664(2) 0.22458(16) 0.0558(10) Uani 1 1 d .
C233 C 0.4922(2) 0.2391(2) 0.20912(15) 0.0481(9) Uani 1 1 d .
C234 C 0.4226(2) 0.27091(17) 0.19147(14) 0.0425(8) Uani 1 1 d .
C235 C 0.3464(2) 0.2320(2) 0.18881(14) 0.0465(9) Uani 1 1 d .
C236 C 0.3429(2) 0.1657(2) 0.20340(16) 0.0561(10) Uani 1 1 d .
C237 C 0.2795(3) 0.1486(2) 0.23958(18) 0.0691(14) Uani 1 1 d .
C238 C 0.3121(3) 0.1042(2) 0.2783(2) 0.0785(15) Uani 1 1 d .
C239 C 0.3935(4) 0.09174(19) 0.2694(2) 0.0812(16) Uani 1 1 d .
C240 C 0.4130(3) 0.13213(18) 0.22165(16) 0.0593(11) Uani 1 1 d .
C241 C 0.65678(18) 0.56167(16) 0.29920(16) 0.0442(9) Uani 1 1 d .
S3 S 0.64428(6) 0.52838(6) 0.23237(5) 0.0629(3) Uani 1 1 d .
S4 S 0.66907(6) 0.59435(5) 0.36594(5) 0.0543(3) Uani 1 1 d .
C242 C 0.16110(17) -0.02825(15) 0.33761(14) 0.0372(8) Uani 1 1 d .
S5 S 0.14670(6) -0.05097(5) 0.26957(4) 0.0576(3) Uani 1 1 d .
S6 S 0.17661(5) -0.00446(5) 0.40518(4) 0.0501(2) Uani 1 1 d .
C243 C 0.79853(14) 1.21567(13) 0.34747(12) 0.0216(6) Uani 1 1 d .

loop_
_atom_site_aniso_label
_atom_site_aniso_U_11
_atom_site_aniso_U_22
_atom_site_aniso_U_33
_atom_site_aniso_U_23
_atom_site_aniso_U_13
_atom_site_aniso_U_12
C1 0.0214(13) 0.0206(13) 0.0191(14) 0.0021(10) 0.0018(11) 0.0029(10)
C2 0.0246(13) 0.0207(13) 0.0165(14) 0.0021(10) 0.0028(11) 0.0057(10)
C3 0.0213(13) 0.0204(13) 0.0208(14) 0.0038(10) 0.0015(11) 0.0044(9)
C4 0.0235(13) 0.0254(14) 0.0254(16) 0.0053(11) 0.0006(12) 0.0023(10)
C5 0.0286(14) 0.0270(14) 0.0240(15) 0.0087(11) 0.0081(12) 0.0061(11)
C6 0.0233(13) 0.0201(13) 0.0325(17) 0.0085(11) 0.0053(12) 0.0054(10)
C7 0.0266(14) 0.0228(14) 0.0352(18) 0.0075(12) 0.0049(13) 0.0022(10)
C8 0.0308(15) 0.0325(16) 0.043(2) 0.0094(14) 0.0067(14) 0.0005(12)
C9 0.0287(16) 0.0423(18) 0.058(2) 0.0153(16) 0.0096(16) -0.0016(13)
C10 0.0233(15) 0.0382(17) 0.057(2) 0.0109(16) 0.0011(15) -0.0078(12)
C11 0.0271(15) 0.0350(16) 0.0416(19) 0.0051(14) -0.0010(14) -0.0030(12)
C12 0.0271(14) 0.0213(13) 0.0374(18) 0.0051(12) 0.0018(13) 0.0029(10)
C13 0.0246(13) 0.0199(13) 0.0300(16) 0.0047(11) -0.0007(12) 0.0035(10)
C14 0.0244(14) 0.0239(14) 0.0320(17) 0.0028(12) -0.0068(13) 0.0009(10)
C15 0.0273(14) 0.0228(13) 0.0220(15) 0.0042(11) 0.0000(12) 0.0035(10)
C16 0.0209(13) 0.0178(12) 0.0243(15) 0.0039(10) 0.0012(11) 0.0045(9)
C17 0.0230(13) 0.0190(12) 0.0245(15) 0.0056(11) 0.0029(11) 0.0059(10)
C18 0.0243(13) 0.0196(13) 0.0278(16) 0.0068(11) 0.0028(12) 0.0055(10)
C19 0.0156(12) 0.0248(13) 0.0229(15) 0.0042(11) 0.0007(11) 0.0044(10)
C20 0.0193(13) 0.0275(14) 0.0190(14) 0.0030(11) -0.0002(11) 0.0038(10)
C21 0.0203(13) 0.0259(14) 0.0235(15) 0.0003(11) 0.0003(11) 0.0003(10)
C22 0.0161(12) 0.0222(13) 0.0249(15) 0.0014(11) 0.0007(11) 0.0033(9)
C23 0.0153(12) 0.0239(13) 0.0295(16) 0.0032(11) 0.0019(11) -0.0005(10)
C24 0.0248(14) 0.0259(14) 0.0301(16) 0.0036(12) 0.0056(12) 0.0002(10)
C25 0.0308(15) 0.0218(14) 0.0342(17) 0.0003(12) 0.0057(13) -0.0028(11)
C26 0.0323(15) 0.0241(14) 0.0349(18) 0.0072(12) 0.0046(13) -0.0011(11)
C27 0.0252(14) 0.0268(14) 0.0291(16) 0.0050(12) 0.0037(12) -0.0016(11)
C28 0.0161(12) 0.0248(13) 0.0256(15) 0.0040(11) 0.0016(11) 0.0020(10)
C29 0.0135(12) 0.0244(13) 0.0258(15) 0.0045(11) 0.0020(11) 0.0012(9)
C30 0.0192(12) 0.0274(14) 0.0209(14) 0.0074(11) 0.0025(11) 0.0047(10)
C31 0.0208(13) 0.0235(13) 0.0215(15) 0.0016(11) 0.0006(11) 0.0023(10)
C32 0.0183(12) 0.0209(13) 0.0205(14) 0.0000(10) 0.0014(11) 0.0031(9)
C33 0.0182(12) 0.0203(12) 0.0190(14) 0.0011(10) 0.0024(11) 0.0048(9)
C34 0.0127(12) 0.0251(13) 0.0236(15) 0.0021(11) 0.0015(11) 0.0037(9)
C35 0.0211(13) 0.0210(13) 0.0225(15) 0.0036(11) 0.0027(11) 0.0001(10)
C36 0.0252(13) 0.0253(13) 0.0195(14) 0.0034(11) 0.0030(11) 0.0029(10)
C37 0.0209(13) 0.0305(14) 0.0269(16) 0.0098(12) -0.0021(12) 0.0008(10)
C38 0.0217(13) 0.0185(12) 0.0245(15) 0.0027(11) 0.0013(11) -0.0003(10)
C39 0.0231(13) 0.0184(13) 0.0310(16) 0.0080(11) 0.0024(12) -0.0011(10)
C40 0.0245(13) 0.0232(14) 0.0316(16) 0.0069(12) 0.0033(12) 0.0009(10)
C41 0.0224(13) 0.0241(14) 0.0429(19) 0.0118(13) 0.0029(13) 0.0035(10)
C42 0.0277(14) 0.0226(14) 0.0378(18) 0.0058(12) 0.0100(13) 0.0022(11)
C43 0.0276(14) 0.0192(13) 0.0321(17) 0.0040(11) 0.0077(12) -0.0009(10)
C44 0.0228(13) 0.0191(13) 0.0277(16) 0.0065(11) 0.0055(11) -0.0007(10)
C45 0.0211(13) 0.0180(12) 0.0270(15) 0.0049(11) 0.0042(11) -0.0016(9)
C46 0.0288(14) 0.0191(13) 0.0263(15) 0.0024(11) 0.0069(12) -0.0002(10)
C47 0.0261(13) 0.0213(13) 0.0214(15) 0.0043(11) 0.0001(11) 0.0016(10)
C48 0.0172(12) 0.0202(12) 0.0255(15) 0.0046(11) 0.0010(11) -0.0013(9)
C49 0.0212(13) 0.0192(13) 0.0234(15) 0.0029(11) 0.0020(11) -0.0001(10)
C50 0.0221(13) 0.0185(12) 0.0227(15) 0.0037(10) 0.0023(11) 0.0006(10)
C51 0.0266(15) 0.0379(16) 0.0265(16) 0.0004(13) -0.0035(13) -0.0098(12)
C52 0.0189(13) 0.0459(17) 0.0254(16) 0.0068(13) -0.0046(12) -0.0006(12)
C53 0.0131(13) 0.0517(19) 0.0313(17) 0.0060(14) -0.0002(12) 0.0062(12)
C54 0.0138(13) 0.0492(18) 0.0348(18) 0.0095(14) 0.0025(12) -0.0017(11)
C55 0.0217(14) 0.0427(17) 0.0335(18) 0.0043(14) 0.0028(13) -0.0132(12)
C56 0.0369(17) 0.0319(16) 0.0349(18) 0.0081(13) 0.0030(14) -0.0166(13)
C57 0.0459(17) 0.0162(13) 0.0375(19) 0.0045(12) 0.0069(15) -0.0042(12)
C58 0.0507(18) 0.0162(13) 0.0292(17) -0.0016(12) 0.0024(14) -0.0032(12)
C59 0.0364(16) 0.0252(14) 0.0233(16) -0.0024(11) -0.0032(13) -0.0083(12)
C60 0.0325(15) 0.0277(14) 0.0178(14) -0.0051(11) 0.0008(12) 0.0014(11)
C61 0.0262(14) 0.0345(15) 0.0150(14) 0.0021(11) -0.0026(11) 0.0004(11)
C62 0.0231(14) 0.0401(16) 0.0190(15) 0.0047(12) -0.0055(12) 0.0039(11)
C63 0.0364(16) 0.0381(16) 0.0253(16) 0.0123(13) -0.0034(13) 0.0148(12)
C64 0.0358(16) 0.0300(15) 0.0355(18) 0.0097(13) -0.0023(14) 0.0154(12)
C65 0.0240(14) 0.0426(17) 0.0323(18) 0.0097(14) 0.0025(13) 0.0182(12)
C66 0.0291(15) 0.0404(17) 0.0354(19) 0.0014(14) 0.0060(14) 0.0177(12)
C67 0.0224(14) 0.0438(17) 0.0306(17) 0.0019(14) 0.0111(13) 0.0132(12)
C68 0.0187(14) 0.0546(19) 0.0316(18) 0.0069(14) 0.0089(13) -0.0006(12)
C69 0.0276(15) 0.0514(19) 0.0232(16) 0.0093(14) 0.0101(13) -0.0059(13)
C70 0.0416(17) 0.0334(16) 0.0280(17) 0.0093(13) 0.0104(14) -0.0097(13)
C71 0.0298(14) 0.0352(15) 0.0158(14) 0.0076(12) 0.0037(12) 0.0005(11)
C72 0.0385(16) 0.0286(15) 0.0237(16) 0.0133(12) 0.0011(13) 0.0022(12)
C73 0.0422(17) 0.0199(14) 0.0406(19) 0.0090(13) -0.0016(15) 0.0102(12)
C74 0.0415(17) 0.0246(15) 0.0364(19) 0.0030(13) 0.0047(14) 0.0156(12)
C75 0.0445(17) 0.0189(14) 0.0315(17) -0.0056(12) 0.0052(14) 0.0088(12)
C76 0.0386(16) 0.0256(14) 0.0240(16) -0.0045(12) 0.0057(13) 0.0075(12)
C77 0.0318(15) 0.0385(16) 0.0205(15) -0.0018(12) 0.0117(12) 0.0097(12)
C78 0.0293(14) 0.0387(16) 0.0161(14) 0.0036(12) 0.0100(12) 0.0033(12)
C79 0.0462(17) 0.0268(15) 0.0298(17) 0.0130(13) 0.0052(14) -0.0013(12)
C80 0.0557(19) 0.0158(13) 0.0345(18) 0.0089(12) -0.0005(15) 0.0009(12)
C81 0.0345(18) 0.0350(18) 0.106(4) 0.023(2) -0.004(2) -0.0095(14)
S1 0.0569(6) 0.0500(6) 0.1143(11) 0.0139(6) -0.0139(7) -0.0073(5)
S2 0.0648(7) 0.0599(6) 0.1034(10) 0.0374(7) 0.0061(7) -0.0081(5)
C82 0.0190(12) 0.0234(13) 0.0184(14) 0.0029(10) 0.0015(11) 0.0015(10)
C83 0.0197(12) 0.0243(13) 0.0169(14) 0.0033(10) 0.0026(11) -0.0005(10)
C84 0.0158(12) 0.0263(13) 0.0228(15) 0.0047(11) 0.0025(11) 0.0014(10)
C85 0.0244(13) 0.0280(14) 0.0218(15) 0.0053(11) 0.0008(11) -0.0002(10)
C86 0.0234(13) 0.0250(14) 0.0269(16) -0.0001(11) 0.0005(12) -0.0001(10)
C87 0.0184(12) 0.0247(13) 0.0241(15) 0.0010(11) 0.0027(11) 0.0013(10)
C88 0.0229(13) 0.0235(14) 0.0296(16) 0.0036(11) 0.0030(12) -0.0004(10)
C89 0.0292(15) 0.0304(15) 0.0324(17) 0.0021(13) 0.0025(13) -0.0015(11)
C90 0.0352(16) 0.0256(15) 0.042(2) 0.0037(13) 0.0055(14) -0.0035(12)
C91 0.0353(16) 0.0270(15) 0.0387(19) 0.0084(13) 0.0036(14) -0.0025(12)
C92 0.0271(14) 0.0307(15) 0.0347(18) 0.0089(13) 0.0011(13) -0.0015(11)
C93 0.0178(13) 0.0277(14) 0.0288(16) 0.0060(12) 0.0005(12) -0.0006(10)
C94 0.0156(12) 0.0277(14) 0.0269(16) 0.0070(11) 0.0026(11) 0.0024(10)
C95 0.0208(13) 0.0278(14) 0.0244(15) 0.0086(11) 0.0033(11) 0.0013(10)
C96 0.0198(13) 0.0265(14) 0.0206(14) 0.0036(11) -0.0002(11) 0.0014(10)
C97 0.0164(12) 0.0223(13) 0.0241(15) 0.0045(11) 0.0005(11) 0.0025(9)
C98 0.0180(12) 0.0239(13) 0.0185(14) 0.0023(10) 0.0017(11) 0.0023(10)
C99 0.0192(12) 0.0206(12) 0.0220(14) 0.0041(10) 0.0036(11) 0.0003(9)
C100 0.0230(13) 0.0284(14) 0.0229(15) 0.0051(11) 0.0042(11) 0.0011(10)
C101 0.0206(13) 0.0277(14) 0.0266(16) 0.0091(12) -0.0035(12) -0.0006(10)
C102 0.0216(13) 0.0201(13) 0.0276(16) 0.0056(11) 0.0043(11) -0.0005(10)
C103 0.0208(13) 0.0211(13) 0.0308(16) 0.0037(11) 0.0043(12) -0.0009(10)
C104 0.0242(13) 0.0235(14) 0.0344(17) 0.0080(12) 0.0018(12) 0.0005(10)
C105 0.0264(14) 0.0224(14) 0.045(2) 0.0087(13) 0.0027(13) 0.0047(11)
C106 0.0304(15) 0.0208(14) 0.0410(19) 0.0042(12) 0.0133(13) 0.0066(11)
C107 0.0280(14) 0.0251(14) 0.0329(17) 0.0071(12) 0.0077(13) 0.0015(11)
C108 0.0242(13) 0.0232(14) 0.0299(16) 0.0064(12) 0.0062(12) -0.0003(10)
C109 0.0222(13) 0.0195(13) 0.0278(16) 0.0044(11) 0.0059(11) -0.0017(10)
C110 0.0292(14) 0.0243(14) 0.0237(15) 0.0029(11) 0.0088(12) 0.0018(10)
C111 0.0244(13) 0.0237(13) 0.0213(15) 0.0052(11) 0.0028(11) 0.0018(10)
C112 0.0188(12) 0.0216(13) 0.0226(15) 0.0052(11) 0.0029(11) 0.0000(9)
C113 0.0229(13) 0.0218(13) 0.0197(14) 0.0045(10) 0.0026(11) -0.0002(10)
C114 0.0208(13) 0.0201(13) 0.0278(16) 0.0052(11) 0.0020(11) -0.0018(10)
C115 0.0216(13) 0.0192(12) 0.0206(14) 0.0036(10) 0.0017(11) 0.0039(9)
C116 0.0222(13) 0.0245(13) 0.0209(15) 0.0028(11) 0.0002(11) 0.0016(10)
C117 0.0259(13) 0.0255(13) 0.0213(15) 0.0062(11) 0.0078(11) 0.0043(10)
C118 0.0227(13) 0.0185(12) 0.0257(15) 0.0042(11) 0.0061(11) 0.0035(10)
C119 0.0221(13) 0.0220(13) 0.0318(16) 0.0050(11) 0.0049(12) 0.0037(10)
C120 0.0288(15) 0.0282(15) 0.0352(18) 0.0045(13) 0.0054(13) 0.0042(11)
C121 0.0250(15) 0.0337(16) 0.045(2) 0.0044(14) 0.0108(14) -0.0024(11)
C122 0.0238(15) 0.0383(17) 0.048(2) 0.0077(14) 0.0031(14) -0.0050(12)
C123 0.0262(15) 0.0361(16) 0.0329(18) 0.0039(13) 0.0004(13) 0.0003(11)
C124 0.0255(14) 0.0211(13) 0.0307(16) 0.0041(11) 0.0017(12) 0.0031(10)
C125 0.0221(13) 0.0190(13) 0.0279(16) 0.0047(11) -0.0007(12) 0.0019(10)
C126 0.0241(13) 0.0253(13) 0.0234(15) 0.0024(11) -0.0047(12) 0.0017(10)
C127 0.0274(14) 0.0246(13) 0.0187(14) 0.0048(11) 0.0015(11) 0.0031(10)
C128 0.0213(13) 0.0173(12) 0.0220(14) 0.0028(10) 0.0037(11) 0.0027(9)
C129 0.0227(13) 0.0183(12) 0.0203(14) 0.0023(10) 0.0018(11) 0.0038(9)
C130 0.0243(13) 0.0176(12) 0.0256(15) 0.0036(11) 0.0029(12) 0.0052(10)
C131 0.0230(13) 0.0212(13) 0.0234(15) 0.0015(11) 0.0040(11) 0.0019(10)
C132 0.0230(13) 0.0208(13) 0.0275(16) 0.0015(11) 0.0036(12) 0.0035(10)
C133 0.0272(14) 0.0206(13) 0.0327(17) 0.0028(12) 0.0084(12) -0.0005(10)
C134 0.0316(15) 0.0257(14) 0.0354(18) 0.0044(13) 0.0069(13) -0.0001(11)
C135 0.0343(16) 0.0245(14) 0.0405(19) 0.0023(13) 0.0121(14) 0.0015(11)
C136 0.0266(14) 0.0186(13) 0.048(2) 0.0072(13) 0.0116(13) 0.0035(10)
C137 0.0306(15) 0.0231(15) 0.053(2) 0.0105(14) 0.0105(15) 0.0006(11)
C138 0.0331(16) 0.0278(16) 0.066(2) 0.0101(15) 0.0083(16) -0.0023(12)
C139 0.0322(17) 0.0307(17) 0.075(3) 0.0114(17) 0.0155(17) 0.0040(13)
C140 0.0299(16) 0.0307(17) 0.079(3) 0.0219(17) 0.0063(17) 0.0075(13)
C141 0.0262(15) 0.0365(17) 0.063(2) 0.0226(16) 0.0088(15) -0.0019(12)
C142 0.0265(15) 0.0293(15) 0.060(2) 0.0230(15) 0.0081(15) 0.0020(12)
C143 0.0252(14) 0.0283(15) 0.044(2) 0.0118(14) 0.0095(13) 0.0031(11)
C144 0.0238(14) 0.0348(16) 0.043(2) 0.0199(14) -0.0012(13) 0.0000(11)
C145 0.0318(15) 0.0294(15) 0.0308(17) 0.0081(12) 0.0045(13) 0.0004(11)
C146 0.0215(13) 0.0225(13) 0.0346(17) 0.0092(12) 0.0037(12) 0.0012(10)
C147 0.0261(14) 0.0202(13) 0.0358(17) 0.0057(12) 0.0086(12) 0.0029(10)
C148 0.0257(14) 0.0254(14) 0.0411(19) 0.0096(13) 0.0074(13) 0.0015(11)
C149 0.0220(13) 0.0246(14) 0.0279(16) 0.0019(11) 0.0023(12) 0.0004(10)
C150 0.0232(13) 0.0294(14) 0.0249(15) 0.0035(12) 0.0069(12) 0.0005(11)
C151 0.0293(14) 0.0307(15) 0.0254(16) 0.0058(12) 0.0065(12) 0.0019(11)
C152 0.0197(13) 0.0279(14) 0.0268(16) 0.0055(12) 0.0050(11) 0.0016(10)
C153 0.0197(13) 0.0275(14) 0.0293(16) 0.0048(12) 0.0042(12) -0.0002(10)
C154 0.0244(13) 0.0291(14) 0.0231(15) 0.0051(11) 0.0034(12) -0.0050(11)
C155 0.0344(16) 0.0291(15) 0.043(2) 0.0129(14) 0.0036(14) -0.0041(12)
C156 0.0261(14) 0.0212(14) 0.050(2) 0.0081(13) 0.0042(14) -0.0029(11)
C157 0.0258(14) 0.0269(14) 0.0312(17) 0.0042(12) 0.0031(12) -0.0020(11)
C158 0.0177(12) 0.0242(13) 0.0297(16) 0.0032(11) 0.0040(11) 0.0017(10)
C159 0.0160(12) 0.0247(14) 0.0327(17) 0.0060(12) 0.0015(12) 0.0006(10)
C160 0.0224(13) 0.0254(14) 0.0241(15) -0.0025(11) -0.0035(12) 0.0016(10)
C161 0.0238(13) 0.0308(14) 0.0214(15) 0.0046(11) -0.0019(12) 0.0019(11)
C162 0.0184(12) 0.0250(13) 0.0246(15) 0.0026(11) 0.0012(11) 0.0026(10)
C163 0.0184(12) 0.0249(13) 0.0271(15) 0.0045(11) 0.0030(11) 0.0039(10)
C164 0.0195(12) 0.0224(13) 0.0261(15) 0.0034(11) 0.0036(11) 0.0049(10)
C165 0.0279(14) 0.0182(13) 0.0271(16) 0.0025(11) 0.0037(12) 0.0047(10)
C166 0.0335(15) 0.0234(13) 0.0214(15) 0.0037(11) 0.0070(12) 0.0034(11)
C167 0.0275(14) 0.0209(13) 0.0271(16) 0.0027(11) 0.0019(12) 0.0025(10)
C168 0.0258(13) 0.0208(13) 0.0239(15) 0.0044(11) 0.0025(12) 0.0030(10)
C169 0.0273(14) 0.0227(13) 0.0272(16) 0.0054(11) 0.0042(12) 0.0030(10)
C170 0.0274(15) 0.0354(15) 0.0258(16) 0.0056(12) -0.0041(13) 0.0009(11)
C171 0.0284(15) 0.0422(17) 0.0351(19) 0.0050(14) -0.0023(14) -0.0031(12)
C172 0.0274(15) 0.0473(18) 0.0358(19) 0.0056(14) 0.0089(14) -0.0075(13)
C173 0.0316(15) 0.0389(16) 0.0249(16) 0.0030(13) 0.0045(13) -0.0029(12)
C174 0.0293(14) 0.0246(14) 0.0270(16) 0.0064(12) 0.0034(12) -0.0002(11)
C175 0.0237(13) 0.0244(14) 0.0244(15) 0.0050(11) 0.0026(12) 0.0051(10)
C176 0.0293(14) 0.0303(15) 0.0227(15) 0.0072(12) 0.0077(12) 0.0057(11)
C177 0.0289(14) 0.0226(13) 0.0276(16) 0.0040(11) -0.0004(12) 0.0010(10)
C178 0.0263(13) 0.0195(13) 0.0247(15) 0.0053(11) 0.0026(12) 0.0029(10)
C179 0.0238(13) 0.0202(13) 0.0225(15) 0.0036(11) 0.0024(11) 0.0043(10)
C180 0.0250(13) 0.0209(13) 0.0244(15) 0.0044(11) 0.0037(12) 0.0053(10)
C181 0.195(7) 0.021(2) 0.074(4) -0.016(2) -0.013(4) 0.011(3)
C182 0.160(5) 0.037(2) 0.036(2) -0.0104(18) 0.020(3) 0.016(3)
C183 0.101(3) 0.061(3) 0.028(2) -0.0176(18) 0.001(2) -0.023(2)
C184 0.112(4) 0.070(3) 0.052(3) -0.003(2) -0.019(3) -0.059(3)
C185 0.132(5) 0.038(2) 0.092(4) -0.023(3) 0.009(4) -0.037(3)
C186 0.191(6) 0.031(2) 0.074(4) -0.001(2) 0.012(4) 0.057(3)
C187 0.136(5) 0.095(4) 0.054(3) 0.014(3) 0.023(3) 0.093(4)
C188 0.098(4) 0.111(4) 0.069(3) 0.015(3) 0.041(3) 0.082(3)
C189 0.105(4) 0.072(3) 0.033(2) -0.001(2) 0.027(2) 0.043(3)
C190 0.061(2) 0.078(3) 0.029(2) 0.0020(19) 0.0206(18) 0.010(2)
C191 0.063(2) 0.060(2) 0.0210(17) 0.0093(16) 0.0101(16) 0.0030(18)
C192 0.073(3) 0.071(3) 0.0182(18) 0.0001(17) -0.0055(18) 0.005(2)
C193 0.042(2) 0.142(4) 0.034(2) 0.033(3) -0.016(2) 0.007(3)
C194 0.048(3) 0.147(5) 0.064(4) 0.013(4) -0.033(3) -0.001(3)
C195 0.054(3) 0.116(4) 0.053(3) 0.010(3) -0.023(2) -0.045(3)
C196 0.033(2) 0.132(5) 0.136(6) 0.062(5) -0.013(3) -0.035(3)
C197 0.047(2) 0.061(3) 0.089(4) -0.003(3) 0.018(2) -0.037(2)
C198 0.165(5) 0.062(3) 0.046(3) 0.009(2) -0.002(3) -0.087(3)
C199 0.117(4) 0.033(2) 0.096(4) 0.030(2) 0.031(4) -0.006(2)
C200 0.193(6) 0.025(2) 0.053(3) 0.0150(19) -0.004(4) 0.030(3)
C201 0.096(4) 0.089(4) 0.082(4) 0.021(3) 0.003(3) 0.076(3)
C202 0.044(2) 0.139(5) 0.059(3) 0.029(3) 0.004(2) 0.058(3)
C203 0.019(2) 0.123(5) 0.147(6) 0.029(4) 0.010(3) 0.017(2)
C204 0.040(2) 0.150(5) 0.056(3) 0.024(3) 0.026(2) 0.045(3)
C205 0.067(3) 0.104(4) 0.064(3) 0.003(3) 0.047(2) -0.003(3)
C206 0.058(3) 0.111(4) 0.070(3) 0.032(3) 0.028(2) -0.023(3)
C207 0.085(3) 0.056(2) 0.049(2) 0.029(2) 0.021(2) -0.015(2)
C208 0.079(3) 0.051(2) 0.034(2) 0.0224(17) 0.0094(19) 0.0072(19)
C209 0.072(3) 0.060(2) 0.041(2) 0.0260(19) -0.008(2) 0.022(2)
C210 0.097(3) 0.062(3) 0.061(3) 0.035(2) 0.011(3) 0.045(2)
C211 0.068(3) 0.073(3) 0.079(4) 0.011(3) -0.019(3) 0.047(2)
C212 0.031(2) 0.123(4) 0.066(3) 0.020(3) -0.006(2) 0.038(2)
C213 0.0166(19) 0.103(4) 0.152(6) 0.019(4) -0.005(3) -0.002(2)
C214 0.030(2) 0.128(4) 0.062(3) 0.013(3) 0.019(2) 0.024(2)
C215 0.057(2) 0.104(4) 0.048(3) -0.001(2) 0.032(2) -0.024(2)
C216 0.068(3) 0.084(3) 0.062(3) 0.015(3) 0.028(2) -0.026(2)
C217 0.105(3) 0.042(2) 0.037(2) 0.0143(17) 0.025(2) -0.018(2)
C218 0.083(3) 0.051(2) 0.032(2) 0.0220(17) 0.012(2) 0.0046(19)
C219 0.086(3) 0.055(2) 0.041(2) 0.0248(19) -0.004(2) 0.020(2)
C220 0.124(4) 0.069(3) 0.059(3) 0.038(3) 0.028(3) 0.069(3)
C221 0.050(2) 0.148(5) 0.033(2) 0.032(3) -0.008(2) 0.027(3)
C222 0.046(3) 0.154(5) 0.062(3) 0.028(4) -0.024(3) 0.023(3)
C223 0.031(2) 0.120(4) 0.056(3) 0.018(3) -0.017(2) -0.026(2)
C224 0.022(2) 0.159(5) 0.128(5) 0.079(5) -0.011(3) -0.029(3)
C225 0.044(2) 0.080(3) 0.081(3) 0.014(3) 0.017(2) -0.033(2)
C226 0.132(4) 0.072(3) 0.049(3) 0.020(2) -0.013(3) -0.081(3)
C227 0.089(3) 0.038(2) 0.101(4) 0.033(2) 0.026(3) -0.007(2)
C228 0.146(5) 0.0294(19) 0.049(3) 0.0177(18) -0.005(3) 0.017(2)
C229 0.129(4) 0.030(2) 0.065(3) -0.0045(19) 0.001(3) 0.035(2)
C230 0.091(3) 0.069(3) 0.052(3) 0.005(2) 0.011(2) 0.058(2)
C231 0.063(3) 0.091(3) 0.070(3) 0.013(3) 0.028(2) 0.054(2)
C232 0.069(3) 0.065(2) 0.032(2) -0.0060(17) 0.0170(19) 0.030(2)
C233 0.049(2) 0.066(2) 0.0279(19) -0.0025(16) 0.0176(16) -0.0025(17)
C234 0.061(2) 0.0456(19) 0.0206(17) 0.0045(14) 0.0090(15) -0.0042(16)
C235 0.051(2) 0.061(2) 0.0228(18) 0.0006(16) -0.0033(16) 0.0033(17)
C236 0.067(3) 0.059(2) 0.032(2) -0.0101(17) -0.0029(19) -0.0182(19)
C237 0.078(3) 0.065(3) 0.052(3) 0.003(2) -0.024(2) -0.046(2)
C238 0.097(4) 0.046(2) 0.079(4) -0.010(2) -0.002(3) -0.037(2)
C239 0.137(5) 0.0214(19) 0.072(3) -0.0124(18) -0.010(3) 0.008(2)
C240 0.108(3) 0.0297(18) 0.035(2) -0.0098(15) 0.012(2) 0.0069(19)
C241 0.0405(18) 0.0344(17) 0.058(2) 0.0125(16) 0.0038(17) -0.0074(13)
S3 0.0682(7) 0.0649(6) 0.0520(6) 0.0094(5) 0.0000(5) -0.0176(5)
S4 0.0586(6) 0.0463(5) 0.0553(6) 0.0036(4) 0.0082(5) -0.0065(4)
C242 0.0346(16) 0.0349(16) 0.043(2) 0.0167(14) -0.0028(15) -0.0065(12)
S5 0.0676(6) 0.0608(6) 0.0408(6) 0.0153(5) -0.0135(5) -0.0123(5)
S6 0.0525(5) 0.0606(6) 0.0396(5) 0.0168(4) 0.0052(4) -0.0041(4)
C243 0.0162(12) 0.0240(13) 0.0242(15) 0.0032(11) 0.0027(11) 0.0041(10)

loop_
_atom_type_symbol
_atom_type_description
_atom_type_scat_dispersion_real
_atom_type_scat_dispersion_imag
_atom_type_scat_source
C C 0.0033 0.0016 'International Tables Vol C Tables 4.2.6.8 and 6.1.1.4'
H H 0.0000 0.0000 'International Tables Vol C Tables 4.2.6.8 and 6.1.1.4'
S S 0.1246 0.1234 'International Tables Vol C Tables 4.2.6.8 and 6.1.1.4'

loop_
_geom_angle_atom_site_label_1
_geom_angle_atom_site_label_2
_geom_angle_atom_site_label_3
_geom_angle
_geom_angle_site_symmetry_1
_geom_angle_site_symmetry_3
C48 C1 C32 114.9(2) . .
C48 C1 C16 112.89(19) . .
C32 C1 C16 116.09(18) . .
C48 C1 C2 104.16(17) . .
C32 C1 C2 103.59(18) . .
C16 C1 C2 103.2(2) . .
C19 C2 C3 114.3(2) . .
C19 C2 C35 116.34(18) . .
C3 C2 C35 113.66(19) . .
C19 C2 C1 103.61(18) . .
C3 C2 C1 104.02(18) . .
C35 C2 C1 102.7(2) . .
C4 C3 C17 118.0(2) . .
C4 C3 C2 134.7(2) . .
C17 C3 C2 107.3(2) . .
C3 C4 C5 121.2(2) . .
C3 C4 H1 119.4 . .
C5 C4 H1 119.4 . .
C6 C5 C4 120.2(3) . .
C6 C5 H2 119.9 . .
C4 C5 H2 119.9 . .
C5 C6 C18 117.5(2) . .
C5 C6 C7 138.5(3) . .
C18 C6 C7 103.9(2) . .
C8 C7 C12 120.6(2) . .
C8 C7 C6 131.3(3) . .
C12 C7 C6 108.1(3) . .
C7 C8 C9 118.7(3) . .
C7 C8 H3 120.6 . .
C9 C8 H3 120.6 . .
C10 C9 C8 120.9(3) . .
C10 C9 H4 119.6 . .
C8 C9 H4 119.6 . .
C11 C10 C9 120.5(3) . .
C11 C10 H5 119.8 . .
C9 C10 H5 119.8 . .
C10 C11 C12 119.6(3) . .
C10 C11 H6 120.2 . .
C12 C11 H6 120.2 . .
C11 C12 C7 119.8(3) . .
C11 C12 C13 131.1(3) . .
C7 C12 C13 109.1(2) . .
C14 C13 C18 116.7(2) . .
C14 C13 C12 140.0(2) . .
C18 C13 C12 103.3(2) . .
C13 C14 C15 121.6(2) . .
C13 C14 H7 119.2 . .
C15 C14 H7 119.2 . .
C16 C15 C14 120.4(3) . .
C16 C15 H8 119.8 . .
C14 C15 H8 119.8 . .
C15 C16 C17 117.9(2) . .
C15 C16 C1 134.3(3) . .
C17 C16 C1 107.5(2) . .
C18 C17 C16 121.4(2) . .
C18 C17 C3 120.6(3) . .
C16 C17 C3 117.9(2) . .
C17 C18 C6 122.4(2) . .
C17 C18 C13 122.0(3) . .
C6 C18 C13 115.5(2) . .
C20 C19 C33 117.8(2) . .
C20 C19 C2 134.4(2) . .
C33 C19 C2 107.7(2) . .
C19 C20 C21 121.1(2) . .
C19 C20 H9 119.4 . .
C21 C20 H9 119.4 . .
C22 C21 C20 120.4(2) . .
C22 C21 H10 119.8 . .
C20 C21 H10 119.8 . .
C21 C22 C34 117.3(2) . .
C21 C22 C23 138.4(2) . .
C34 C22 C23 104.3(2) . .
C24 C23 C28 120.5(2) . .
C24 C23 C22 131.1(3) . .
C28 C23 C22 108.5(2) . .
C23 C24 C25 119.6(3) . .
C23 C24 H11 120.2 . .
C25 C24 H11 120.2 . .
C24 C25 C26 120.2(2) . .
C24 C25 H12 119.9 . .
C26 C25 H12 119.9 . .
C25 C26 C27 121.1(2) . .
C25 C26 H13 119.4 . .
C27 C26 H13 119.4 . .
C28 C27 C26 119.4(3) . .
C28 C27 H14 120.3 . .
C26 C27 H14 120.3 . .
C27 C28 C23 119.2(2) . .
C27 C28 C29 132.3(2) . .
C23 C28 C29 108.5(2) . .
C30 C29 C34 116.9(2) . .
C30 C29 C28 139.2(2) . .
C34 C29 C28 104.0(2) . .
C29 C30 C31 120.6(2) . .
C29 C30 H15 119.7 . .
C31 C30 H15 119.7 . .
C32 C31 C30 121.2(2) . .
C32 C31 H16 119.4 . .
C30 C31 H16 119.4 . .
C31 C32 C33 117.2(2) . .
C31 C32 C1 135.6(2) . .
C33 C32 C1 107.2(2) . .
C34 C33 C19 121.0(2) . .
C34 C33 C32 121.3(2) . .
C19 C33 C32 117.7(2) . .
C33 C34 C29 122.8(2) . .
C33 C34 C22 122.3(2) . .
C29 C34 C22 114.8(2) . .
C36 C35 C49 118.0(2) . .
C36 C35 C2 134.1(3) . .
C49 C35 C2 107.9(2) . .
C35 C36 C37 120.4(3) . .
C35 C36 H17 119.8 . .
C37 C36 H17 119.8 . .
C38 C37 C36 121.0(2) . .
C38 C37 H18 119.5 . .
C36 C37 H18 119.5 . .
C37 C38 C50 116.8(2) . .
C37 C38 C39 139.0(2) . .
C50 C38 C39 104.2(2) . .
C40 C39 C44 119.4(3) . .
C40 C39 C38 132.1(3) . .
C44 C39 C38 108.6(2) . .
C41 C40 C39 119.2(3) . .
C41 C40 H19 120.4 . .
C39 C40 H19 120.4 . .
C40 C41 C42 121.2(2) . .
C40 C41 H20 119.4 . .
C42 C41 H20 119.4 . .
C41 C42 C43 120.5(3) . .
C41 C42 H21 119.7 . .
C43 C42 H21 119.7 . .
C44 C43 C42 118.9(3) . .
C44 C43 H22 120.6 . .
C42 C43 H22 120.6 . .
C43 C44 C39 120.9(2) . .
C43 C44 C45 131.2(2) . .
C39 C44 C45 107.9(2) . .
C46 C45 C50 117.9(2) . .
C46 C45 C44 137.7(3) . .
C50 C45 C44 104.4(2) . .
C45 C46 C47 119.6(3) . .
C45 C46 H23 120.2 . .
C47 C46 H23 120.2 . .
C48 C47 C46 121.1(2) . .
C48 C47 H24 119.4 . .
C46 C47 H24 119.4 . .
C47 C48 C49 118.2(2) . .
C47 C48 C1 134.8(2) . .
C49 C48 C1 107.0(2) . .
C50 C49 C35 121.4(2) . .
C50 C49 C48 120.5(3) . .
C35 C49 C48 118.1(2) . .
C49 C50 C45 122.7(2) . .
C49 C50 C38 122.4(3) . .
C45 C50 C38 114.8(2) . .
C59 C51 C52 120.3(3) . .
C59 C51 C55 119.6(2) . .
C52 C51 C55 107.8(3) . .
C62 C52 C51 119.5(3) . .
C62 C52 C53 120.7(3) . .
C51 C52 C53 108.0(3) . .
C65 C53 C54 120.5(3) . .
C65 C53 C52 118.9(3) . .
C54 C53 C52 108.8(3) . .
C68 C54 C53 120.2(3) . .
C68 C54 C55 120.0(2) . .
C53 C54 C55 108.1(3) . .
C56 C55 C54 120.8(3) . .
C56 C55 C51 119.7(3) . .
C54 C55 C51 107.3(2) . .
C55 C56 C57 120.6(3) . .
C55 C56 C70 119.4(3) . .
C57 C56 C70 107.9(2) . .
C58 C57 C56 120.2(3) . .
C58 C57 C80 119.5(3) . .
C56 C57 C80 108.3(3) . .
C57 C58 C75 120.1(2) . 2_575
C57 C58 C59 119.7(3) . .
C75 C58 C59 108.1(3) 2_575 .
C51 C59 C60 120.3(2) . .
C51 C59 C58 120.1(3) . .
C60 C59 C58 107.5(3) . .
C61 C60 C76 119.7(2) . 2_575
C61 C60 C59 119.4(3) . .
C76 C60 C59 108.6(2) 2_575 .
C60 C61 C71 120.0(2) . .
C60 C61 C62 120.2(3) . .
C71 C61 C62 108.2(2) . .
C52 C62 C61 120.3(2) . .
C52 C62 C63 119.7(3) . .
C61 C62 C63 107.3(2) . .
C64 C63 C62 119.6(3) . .
C64 C63 C72 120.0(3) . .
C62 C63 C72 108.4(3) . .
C63 C64 C65 120.0(3) . .
C63 C64 C73 119.5(3) . .
C65 C64 C73 108.8(3) . .
C53 C65 C64 121.1(3) . .
C53 C65 C66 118.9(3) . .
C64 C65 C66 107.7(3) . .
C67 C66 C74 120.5(2) . .
C67 C66 C65 119.9(3) . .
C74 C66 C65 107.6(3) . .
C66 C67 C68 120.3(3) . .
C66 C67 C77 120.0(3) . .
C68 C67 C77 107.9(2) . .
C54 C68 C67 120.1(3) . .
C54 C68 C69 118.9(3) . .
C67 C68 C69 108.2(2) . .
C70 C69 C78 120.5(2) . .
C70 C69 C68 120.9(3) . .
C78 C69 C68 107.2(2) . .
C69 C70 C79 120.4(2) . .
C69 C70 C56 120.0(3) . .
C79 C70 C56 107.7(3) . .
C78 C71 C72 120.3(2) 2_575 .
C78 C71 C61 119.4(2) 2_575 .
C72 C71 C61 108.7(2) . .
C79 C72 C71 120.1(2) 2_575 .
C79 C72 C63 119.9(3) 2_575 .
C71 C72 C63 107.3(2) . .
C80 C73 C64 120.7(3) 2_575 .
C80 C73 C74 119.9(2) 2_575 .
C64 C73 C74 107.5(3) . .
C75 C74 C66 120.0(3) . .
C75 C74 C73 119.7(3) . .
C66 C74 C73 108.4(2) . .
C74 C75 C58 120.2(3) . 2_575
C74 C75 C76 119.7(3) . .
C58 C75 C76 107.8(2) 2_575 .
C77 C76 C60 120.5(2) . 2_575
C77 C76 C75 120.3(2) . .
C60 C76 C75 107.9(3) 2_575 .
C76 C77 C78 119.8(2) . .
C76 C77 C67 119.5(3) . .
C78 C77 C67 108.4(2) . .
C71 C78 C77 120.6(2) 2_575 .
C71 C78 C69 118.8(3) 2_575 .
C77 C78 C69 108.2(2) . .
C72 C79 C70 119.8(3) 2_575 .
C72 C79 C80 120.0(3) 2_575 .
C70 C79 C80 108.6(2) . .
C73 C80 C79 119.9(2) 2_575 .
C73 C80 C57 120.6(3) 2_575 .
C79 C80 C57 107.6(3) . .
S2 C81 S1 178.8(2) . .
C112 C82 C97 114.5(2) . .
C112 C82 C128 113.12(19) . .
C97 C82 C128 116.17(18) . .
C112 C82 C83 104.24(17) . .
C97 C82 C83 103.71(18) . .
C128 C82 C83 103.1(2) . .
C115 C83 C99 114.57(19) . .
C115 C83 C84 114.5(2) . .
C99 C83 C84 115.62(18) . .
C115 C83 C82 103.88(17) . .
C99 C83 C82 102.8(2) . .
C84 C83 C82 103.21(18) . .
C85 C84 C98 117.6(2) . .
C85 C84 C83 134.9(2) . .
C98 C84 C83 107.5(2) . .
C84 C85 C86 120.9(2) . .
C84 C85 H25 119.6 . .
C86 C85 H25 119.5 . .
C87 C86 C85 120.9(2) . .
C87 C86 H26 119.5 . .
C85 C86 H26 119.5 . .
C86 C87 C243 117.0(2) . .
C86 C87 C88 139.2(2) . .
C243 C87 C88 103.8(2) . .
C89 C88 C93 119.8(2) . .
C89 C88 C87 131.9(3) . .
C93 C88 C87 108.3(2) . .
C88 C89 C90 120.2(3) . .
C88 C89 H27 119.9 . .
C90 C89 H27 119.9 . .
C89 C90 C91 119.7(3) . .
C89 C90 H28 120.1 . .
C91 C90 H28 120.1 . .
C92 C91 C90 121.1(3) . .
C92 C91 H29 119.5 . .
C90 C91 H29 119.5 . .
C91 C92 C93 119.2(3) . .
C91 C92 H30 120.4 . .
C93 C92 H30 120.4 . .
C92 C93 C88 120.0(2) . .
C92 C93 C94 131.4(3) . .
C88 C93 C94 108.5(2) . .
C95 C94 C243 117.4(2) . .
C95 C94 C93 138.3(2) . .
C243 C94 C93 104.2(2) . .
C94 C95 C96 120.3(2) . .
C94 C95 H31 119.8 . .
C96 C95 H31 119.8 . .
C97 C96 C95 120.6(2) . .
C97 C96 H32 119.7 . .
C95 C96 H32 119.7 . .
C96 C97 C98 118.3(2) . .
C96 C97 C82 134.4(2) . .
C98 C97 C82 107.3(2) . .
C243 C98 C84 121.4(2) . .
C243 C98 C97 120.7(2) . .
C84 C98 C97 118.0(2) . .
C100 C99 C113 117.5(2) . .
C100 C99 C83 135.0(3) . .
C113 C99 C83 107.5(2) . .
C99 C100 C101 120.8(3) . .
C99 C100 H33 119.6 . .
C101 C100 H33 119.6 . .
C102 C101 C100 120.9(2) . .
C102 C101 H34 119.5 . .
C100 C101 H34 119.5 . .
C101 C102 C114 116.8(2) . .
C101 C102 C103 139.6(2) . .
C114 C102 C103 103.7(2) . .
C104 C103 C108 119.2(3) . .
C104 C103 C102 131.7(3) . .
C108 C103 C102 109.0(2) . .
C105 C104 C103 119.4(3) . .
C105 C104 H35 120.3 . .
C103 C104 H35 120.3 . .
C104 C105 C106 121.3(2) . .
C104 C105 H36 119.4 . .
C106 C105 H36 119.4 . .
C105 C106 C107 120.7(3) . .
C105 C106 H37 119.6 . .
C107 C106 H37 119.6 . .
C108 C107 C106 118.3(3) . .
C108 C107 H38 120.8 . .
C106 C107 H38 120.8 . .
C107 C108 C103 121.0(2) . .
C107 C108 C109 131.3(3) . .
C103 C108 C109 107.6(2) . .
C110 C109 C114 117.6(2) . .
C110 C109 C108 137.7(3) . .
C114 C109 C108 104.7(2) . .
C109 C110 C111 120.3(3) . .
C109 C110 H39 119.9 . .
C111 C110 H39 119.9 . .
C112 C111 C110 120.7(2) . .
C112 C111 H40 119.7 . .
C110 C111 H40 119.7 . .
C111 C112 C113 118.5(2) . .
C111 C112 C82 134.3(2) . .
C113 C112 C82 107.2(2) . .
C114 C113 C99 121.9(2) . .
C114 C113 C112 120.0(3) . .
C99 C113 C112 118.1(2) . .
C113 C114 C109 122.9(2) . .
C113 C114 C102 122.1(3) . .
C109 C114 C102 115.0(2) . .
C116 C115 C129 117.2(2) . .
C116 C115 C83 135.3(2) . .
C129 C115 C83 107.5(2) . .
C115 C116 C117 121.6(2) . .
C115 C116 H41 119.2 . .
C117 C116 H41 119.2 . .
C118 C117 C116 120.4(3) . .
C118 C117 H42 119.8 . .
C116 C117 H42 119.8 . .
C117 C118 C130 116.8(2) . .
C117 C118 C119 138.8(3) . .
C130 C118 C119 104.3(2) . .
C120 C119 C124 120.4(2) . .
C120 C119 C118 131.5(3) . .
C124 C119 C118 108.1(2) . .
C119 C120 C121 119.0(3) . .
C119 C120 H43 120.5 . .
C121 C120 H43 120.5 . .
C122 C121 C120 120.7(3) . .
C122 C121 H44 119.6 . .
C120 C121 H44 119.6 . .
C123 C122 C121 121.1(3) . .
C123 C122 H45 119.4 . .
C121 C122 H45 119.4 . .
C122 C123 C124 118.8(3) . .
C122 C123 H46 120.6 . .
C124 C123 H46 120.6 . .
C123 C124 C119 120.0(3) . .
C123 C124 C125 130.7(3) . .
C119 C124 C125 109.3(2) . .
C126 C125 C130 116.9(2) . .
C126 C125 C124 139.7(2) . .
C130 C125 C124 103.4(2) . .
C125 C126 C127 121.0(2) . .
C125 C126 H47 119.5 . .
C127 C126 H47 119.5 . .
C128 C127 C126 121.0(3) . .
C128 C127 H48 119.5 . .
C126 C127 H48 119.5 . .
C127 C128 C129 118.0(2) . .
C127 C128 C82 134.3(3) . .
C129 C128 C82 107.6(2) . .
C130 C129 C128 121.1(2) . .
C130 C129 C115 121.0(3) . .
C128 C129 C115 117.9(2) . .
C129 C130 C118 123.0(2) . .
C129 C130 C125 122.0(3) . .
C118 C130 C125 114.9(2) . .
C178 C131 C162 116.1(2) . .
C178 C131 C146 114.5(2) . .
C162 C131 C146 114.05(19) . .
C178 C131 C132 103.66(18) . .
C162 C131 C132 103.26(19) . .
C146 C131 C132 103.0(2) . .
C133 C132 C149 114.2(2) . .
C133 C132 C165 113.4(2) . .
C149 C132 C165 116.27(19) . .
C133 C132 C131 103.96(19) . .
C149 C132 C131 103.67(19) . .
C165 C132 C131 103.2(2) . .
C134 C133 C147 118.4(2) . .
C134 C133 C132 134.1(2) . .
C147 C133 C132 107.4(2) . .
C133 C134 C135 121.0(3) . .
C133 C134 H49 119.5 . .
C135 C134 H49 119.5 . .
C136 C135 C134 120.7(3) . .
C136 C135 H50 119.7 . .
C134 C135 H50 119.7 . .
C135 C136 C148 117.3(2) . .
C135 C136 C137 138.9(3) . .
C148 C136 C137 103.7(2) . .
C138 C137 C142 121.5(3) . .
C138 C137 C136 129.6(3) . .
C142 C137 C136 108.9(3) . .
C139 C138 C137 117.3(3) . .
C139 C138 H51 121.4 . .
C137 C138 H51 121.4 . .
C138 C139 C140 121.5(3) . .
C138 C139 H52 119.2 . .
C140 C139 H52 119.2 . .
C141 C140 C139 121.6(3) . .
C141 C140 H53 119.2 . .
C139 C140 H53 119.2 . .
C140 C141 C142 118.1(3) . .
C140 C141 H54 121.0 . .
C142 C141 H54 121.0 . .
C141 C142 C137 120.0(3) . .
C141 C142 C143 131.4(3) . .
C137 C142 C143 108.5(2) . .
C144 C143 C148 116.8(2) . .
C144 C143 C142 139.7(3) . .
C148 C143 C142 103.6(3) . .
C143 C144 C145 121.2(2) . .
C143 C144 H55 119.4 . .
C145 C144 H55 119.4 . .
C146 C145 C144 120.5(3) . .
C146 C145 H56 119.8 . .
C144 C145 H56 119.8 . .
C145 C146 C147 117.5(2) . .
C145 C146 C131 135.2(3) . .
C147 C146 C131 107.4(2) . .
C148 C147 C146 121.7(2) . .
C148 C147 C133 120.2(3) . .
C146 C147 C133 118.2(2) . .
C147 C148 C143 122.4(3) . .
C147 C148 C136 122.3(3) . .
C143 C148 C136 115.2(2) . .
C150 C149 C163 117.4(2) . .
C150 C149 C132 134.9(2) . .
C163 C149 C132 107.6(2) . .
C149 C150 C151 121.1(3) . .
C149 C150 H57 119.5 . .
C151 C150 H57 119.5 . .
C152 C151 C150 121.1(3) . .
C152 C151 H58 119.4 . .
C150 C151 H58 119.4 . .
C151 C152 C164 116.8(2) . .
C151 C152 C153 138.6(2) . .
C164 C152 C153 104.3(2) . .
C154 C153 C158 120.2(2) . .
C154 C153 C152 131.9(3) . .
C158 C153 C152 108.0(2) . .
C153 C154 C155 118.4(3) . .
C153 C154 H59 120.8 . .
C155 C154 H59 120.8 . .
C154 C155 C156 121.6(2) . .
C154 C155 H60 119.2 . .
C156 C155 H60 119.2 . .
C157 C156 C155 119.4(3) . .
C157 C156 H61 120.3 . .
C155 C156 H61 120.3 . .
C156 C157 C158 120.9(3) . .
C156 C157 H62 119.6 . .
C158 C157 H62 119.6 . .
C157 C158 C153 119.6(2) . .
C157 C158 C159 131.1(3) . .
C153 C158 C159 109.3(2) . .
C160 C159 C164 117.0(2) . .
C160 C159 C158 139.2(3) . .
C164 C159 C158 103.5(2) . .
C159 C160 C161 121.1(2) . .
C159 C160 H63 119.4 . .
C161 C160 H63 119.4 . .
C162 C161 C160 121.2(3) . .
C162 C161 H64 119.4 . .
C160 C161 H64 119.4 . .
C161 C162 C163 117.3(2) . .
C161 C162 C131 134.9(2) . .
C163 C162 C131 107.7(2) . .
C164 C163 C162 121.4(2) . .
C164 C163 C149 120.9(2) . .
C162 C163 C149 117.5(2) . .
C163 C164 C152 122.7(2) . .
C163 C164 C159 121.9(2) . .
C152 C164 C159 114.9(2) . .
C166 C165 C179 117.4(2) . .
C166 C165 C132 134.5(3) . .
C179 C165 C132 108.0(2) . .
C165 C166 C167 121.3(3) . .
C165 C166 H65 119.3 . .
C167 C166 H65 119.3 . .
C168 C167 C166 119.9(2) . .
C168 C167 H66 120.0 . .
C166 C167 H66 120.0 . .
C167 C168 C180 118.0(2) . .
C167 C168 C169 138.2(2) . .
C180 C168 C169 103.7(2) . .
C170 C169 C174 119.4(3) . .
C170 C169 C168 131.5(3) . .
C174 C169 C168 109.1(2) . .
C171 C170 C169 119.7(3) . .
C171 C170 H67 120.2 . .
C169 C170 H67 120.2 . .
C170 C171 C172 121.1(3) . .
C170 C171 H68 119.5 . .
C172 C171 H68 119.5 . .
C173 C172 C171 120.6(3) . .
C173 C172 H69 119.7 . .
C171 C172 H69 119.7 . .
C174 C173 C172 119.1(3) . .
C174 C173 H70 120.5 . .
C172 C173 H70 120.5 . .
C173 C174 C169 120.2(2) . .
C173 C174 C175 131.9(3) . .
C169 C174 C175 107.8(2) . .
C176 C175 C180 116.6(2) . .
C176 C175 C174 139.0(3) . .
C180 C175 C174 104.4(2) . .
C175 C176 C177 120.7(3) . .
C175 C176 H71 119.7 . .
C177 C176 H71 119.7 . .
C178 C177 C176 121.5(2) . .
C178 C177 H72 119.3 . .
C176 C177 H72 119.3 . .
C177 C178 C179 117.2(2) . .
C177 C178 C131 135.5(2) . .
C179 C178 C131 107.3(2) . .
C180 C179 C165 121.7(2) . .
C180 C179 C178 120.6(3) . .
C165 C179 C178 117.7(2) . .
C179 C180 C175 123.5(2) . .
C179 C180 C168 121.6(3) . .
C175 C180 C168 115.0(2) . .
C186 C181 C185 123.0(6) . .
C186 C181 C182 116.8(6) . .
C185 C181 C182 107.7(5) . .
C189 C182 C183 120.8(4) . .
C189 C182 C181 121.3(5) . .
C183 C182 C181 105.5(5) . .
C192 C183 C182 120.0(4) . .
C192 C183 C184 119.4(5) . .
C182 C183 C184 109.0(4) . .
C195 C184 C185 123.0(5) . .
C195 C184 C183 117.0(4) . .
C185 C184 C183 108.4(6) . .
C184 C185 C198 118.2(6) . .
C184 C185 C181 109.5(6) . .
C198 C185 C181 119.9(6) . .
C181 C186 C187 123.3(6) . .
C181 C186 C200 116.8(7) . .
C187 C186 C200 108.6(5) . .
C188 C187 C201 122.0(6) . .
C188 C187 C186 119.6(5) . .
C201 C187 C186 106.5(6) . .
C187 C188 C189 120.4(6) . .
C187 C188 C204 119.9(5) . .
C189 C188 C204 107.3(4) . .
C182 C189 C190 118.7(4) . .
C182 C189 C188 118.5(5) . .
C190 C189 C188 110.4(4) . .
C191 C190 C205 121.4(4) . .
C191 C190 C189 120.0(4) . .
C205 C190 C189 106.3(4) . .
C190 C191 C208 119.4(3) . .
C190 C191 C192 119.3(3) . .
C208 C191 C192 109.3(3) . .
C183 C192 C191 121.2(4) . .
C183 C192 C193 121.1(4) . .
C191 C192 C193 105.6(3) . .
C194 C193 C209 122.4(5) . .
C194 C193 C192 119.5(5) . .
C209 C193 C192 106.5(4) . .
C193 C194 C195 120.5(6) . .
C193 C194 C212 117.5(5) . .
C195 C194 C212 110.6(5) . .
C184 C195 C194 122.5(5) . .
C184 C195 C196 119.3(5) . .
C194 C195 C196 105.5(5) . .
C197 C196 C213 123.6(6) . .
C197 C196 C195 116.8(6) . .
C213 C196 C195 108.0(5) . .
C196 C197 C198 124.2(5) . .
C196 C197 C216 121.7(5) . .
C198 C197 C216 101.1(4) . .
C185 C198 C199 118.1(6) . .
C185 C198 C197 118.4(5) . .
C199 C198 C197 111.9(4) . .
C200 C199 C198 121.4(5) . .
C200 C199 C217 118.5(5) . .
C198 C199 C217 108.2(5) . .
C199 C200 C220 122.4(5) . .
C199 C200 C186 120.8(5) . .
C220 C200 C186 104.8(6) . .
C202 C201 C187 118.9(6) . .
C202 C201 C220 119.9(5) . .
C187 C201 C220 109.4(6) . .
C201 C202 C203 121.2(5) . .
C201 C202 C222 123.3(5) . .
C203 C202 C222 103.5(5) . .
C204 C203 C224 115.1(6) . .
C204 C203 C202 120.8(5) . .
C224 C203 C202 113.0(6) . .
C203 C204 C188 117.1(5) . .
C203 C204 C205 125.2(5) . .
C188 C204 C205 105.8(4) . .
C206 C205 C190 120.0(4) . .
C206 C205 C204 117.4(5) . .
C190 C205 C204 110.2(4) . .
C205 C206 C207 119.2(4) . .
C205 C206 C225 116.5(4) . .
C207 C206 C225 112.7(5) . .
C208 C207 C206 121.7(4) . .
C208 C207 C227 119.9(4) . .
C206 C207 C227 105.6(4) . .
C209 C208 C207 119.6(4) . .
C209 C208 C191 110.1(3) . .
C207 C208 C191 118.2(3) . .
C210 C209 C208 118.4(4) . .
C210 C209 C193 120.7(4) . .
C208 C209 C193 108.5(4) . .
C209 C210 C228 121.9(5) . .
C209 C210 C211 116.2(4) . .
C228 C210 C211 110.1(4) . .
C212 C211 C230 119.1(5) . .
C212 C211 C210 120.5(5) . .
C230 C211 C210 108.9(4) . .
C211 C212 C213 121.4(5) . .
C211 C212 C194 122.7(5) . .
C213 C212 C194 103.5(5) . .
C196 C213 C214 116.1(5) . .
C196 C213 C212 112.4(6) . .
C214 C213 C212 119.9(5) . .
C213 C214 C231 118.1(5) . .
C213 C214 C215 122.4(5) . .
C231 C214 C215 107.3(4) . .
C216 C215 C233 119.5(4) . .
C216 C215 C214 119.3(4) . .
C233 C215 C214 108.9(4) . .
C215 C216 C217 119.5(4) . .
C215 C216 C197 116.7(4) . .
C217 C216 C197 112.5(4) . .
C218 C217 C216 122.6(4) . .
C218 C217 C199 119.1(4) . .
C216 C217 C199 106.3(4) . .
C219 C218 C217 120.7(4) . .
C219 C218 C234 109.7(3) . .
C217 C218 C234 117.6(3) . .
C220 C219 C218 118.4(4) . .
C220 C219 C221 121.6(5) . .
C218 C219 C221 107.7(4) . .
C200 C220 C219 120.9(5) . .
C200 C220 C201 110.7(5) . .
C219 C220 C201 116.2(5) . .
C222 C221 C219 122.1(5) . .
C222 C221 C235 118.5(5) . .
C219 C221 C235 107.7(4) . .
C221 C222 C223 121.6(5) . .
C221 C222 C202 116.9(6) . .
C223 C222 C202 109.9(5) . .
C237 C223 C222 121.5(4) . .
C237 C223 C224 119.5(5) . .
C222 C223 C224 106.3(5) . .
C225 C224 C203 122.8(6) . .
C225 C224 C223 117.7(6) . .
C203 C224 C223 107.3(5) . .
C224 C225 C226 122.2(5) . .
C224 C225 C206 122.8(5) . .
C226 C225 C206 102.5(4) . .
C238 C226 C227 116.9(6) . .
C238 C226 C225 119.8(4) . .
C227 C226 C225 111.1(4) . .
C228 C227 C226 122.5(5) . .
C228 C227 C207 118.4(4) . .
C226 C227 C207 108.1(4) . .
C227 C228 C210 121.7(5) . .
C227 C228 C229 120.2(4) . .
C210 C228 C229 105.6(5) . .
C239 C229 C230 123.0(5) . .
C239 C229 C228 116.7(5) . .
C230 C229 C228 108.8(4) . .
C231 C230 C229 120.6(4) . .
C231 C230 C211 121.1(5) . .
C229 C230 C211 106.6(5) . .
C230 C231 C214 120.4(4) . .
C230 C231 C232 118.3(4) . .
C214 C231 C232 108.1(4) . .
C240 C232 C233 119.1(3) . .
C240 C232 C231 120.2(4) . .
C233 C232 C231 108.9(3) . .
C234 C233 C215 122.5(4) . .
C234 C233 C232 118.7(3) . .
C215 C233 C232 106.9(3) . .
C233 C234 C218 118.2(3) . .
C233 C234 C235 119.8(3) . .
C218 C234 C235 110.1(3) . .
C236 C235 C234 120.3(3) . .
C236 C235 C221 122.3(4) . .
C234 C235 C221 104.7(3) . .
C235 C236 C240 121.0(3) . .
C235 C236 C237 118.5(4) . .
C240 C236 C237 108.4(4) . .
C223 C237 C238 122.9(5) . .
C223 C237 C236 117.5(4) . .
C238 C237 C236 107.7(5) . .
C237 C238 C239 109.7(5) . .
C237 C238 C226 117.9(5) . .
C239 C238 C226 120.4(5) . .
C229 C239 C238 123.2(5) . .
C229 C239 C240 117.2(5) . .
C238 C239 C240 107.4(4) . .
C232 C240 C236 121.1(3) . .
C232 C240 C239 120.7(4) . .
C236 C240 C239 106.8(4) . .
S4 C241 S3 179.6(2) . .
S6 C242 S5 178.9(2) . .
C98 C243 C94 122.6(2) . .
C98 C243 C87 122.2(2) . .
C94 C243 C87 115.2(2) . .

loop_
_geom_bond_atom_site_label_1
_geom_bond_atom_site_label_2
_geom_bond_distance
_geom_bond_site_symmetry_2
C1 C48 1.525(4) .
C1 C32 1.529(3) .
C1 C16 1.531(3) .
C1 C2 1.687(4) .
C2 C19 1.518(3) .
C2 C3 1.522(4) .
C2 C35 1.536(3) .
C3 C4 1.373(4) .
C3 C17 1.406(3) .
C4 C5 1.435(4) .
C4 H1 0.9500 .
C5 C6 1.384(3) .
C5 H2 0.9500 .
C6 C18 1.398(4) .
C6 C7 1.487(3) .
C7 C8 1.378(4) .
C7 C12 1.428(4) .
C8 C9 1.403(4) .
C8 H3 0.9500 .
C9 C10 1.399(5) .
C9 H4 0.9500 .
C10 C11 1.381(4) .
C10 H5 0.9500 .
C11 C12 1.393(3) .
C11 H6 0.9500 .
C12 C13 1.482(4) .
C13 C14 1.381(4) .
C13 C18 1.410(3) .
C14 C15 1.432(4) .
C14 H7 0.9500 .
C15 C16 1.381(3) .
C15 H8 0.9500 .
C16 C17 1.401(4) .
C17 C18 1.376(3) .
C19 C20 1.380(4) .
C19 C33 1.405(4) .
C20 C21 1.428(3) .
C20 H9 0.9500 .
C21 C22 1.379(4) .
C21 H10 0.9500 .
C22 C34 1.413(4) .
C22 C23 1.481(3) .
C23 C24 1.381(3) .
C23 C28 1.431(4) .
C24 C25 1.385(3) .
C24 H11 0.9500 .
C25 C26 1.391(4) .
C25 H12 0.9500 .
C26 C27 1.393(4) .
C26 H13 0.9500 .
C27 C28 1.387(3) .
C27 H14 0.9500 .
C28 C29 1.491(3) .
C29 C30 1.373(4) .
C29 C34 1.404(4) .
C30 C31 1.441(3) .
C30 H15 0.9500 .
C31 C32 1.375(4) .
C31 H16 0.9500 .
C32 C33 1.406(3) .
C33 C34 1.361(3) .
C35 C36 1.385(3) .
C35 C49 1.390(4) .
C36 C37 1.438(3) .
C36 H17 0.9500 .
C37 C38 1.384(4) .
C37 H18 0.9500 .
C38 C50 1.407(3) .
C38 C39 1.480(4) .
C39 C40 1.391(3) .
C39 C44 1.429(4) .
C40 C41 1.384(4) .
C40 H19 0.9500 .
C41 C42 1.392(4) .
C41 H20 0.9500 .
C42 C43 1.395(3) .
C42 H21 0.9500 .
C43 C44 1.377(4) .
C43 H22 0.9500 .
C44 C45 1.491(3) .
C45 C46 1.387(3) .
C45 C50 1.394(4) .
C46 C47 1.443(3) .
C46 H23 0.9500 .
C47 C48 1.375(4) .
C47 H24 0.9500 .
C48 C49 1.406(3) .
C49 C50 1.373(3) .
C51 C59 1.386(4) .
C51 C52 1.450(4) .
C51 C55 1.467(4) .
C52 C62 1.387(4) .
C52 C53 1.450(4) .
C53 C65 1.388(4) .
C53 C54 1.435(4) .
C54 C68 1.387(4) .
C54 C55 1.462(4) .
C55 C56 1.384(4) .
C56 C57 1.442(4) .
C56 C70 1.462(4) .
C57 C58 1.387(4) .
C57 C80 1.453(4) .
C58 C75 1.456(4) 2_575
C58 C59 1.462(4) .
C59 C60 1.453(4) .
C60 C61 1.387(3) .
C60 C76 1.451(4) 2_575
C61 C71 1.453(3) .
C61 C62 1.454(4) .
C62 C63 1.460(4) .
C63 C64 1.389(4) .
C63 C72 1.462(4) .
C64 C65 1.439(4) .
C64 C73 1.454(4) .
C65 C66 1.470(4) .
C66 C67 1.378(4) .
C66 C74 1.449(4) .
C67 C68 1.435(4) .
C67 C77 1.465(4) .
C68 C69 1.471(4) .
C69 C70 1.376(4) .
C69 C78 1.460(4) .
C70 C79 1.441(4) .
C71 C78 1.396(4) 2_575
C71 C72 1.445(4) .
C72 C79 1.390(4) 2_575
C73 C80 1.385(4) 2_575
C73 C74 1.454(5) .
C74 C75 1.388(4) .
C75 C58 1.456(4) 2_575
C75 C76 1.459(4) .
C76 C77 1.383(4) .
C76 C60 1.451(4) 2_575
C77 C78 1.434(4) .
C78 C71 1.396(4) 2_575
C79 C72 1.390(4) 2_575
C79 C80 1.451(5) .
C80 C73 1.384(4) 2_575
C81 S2 1.532(5) .
C81 S1 1.563(5) .
C82 C112 1.513(4) .
C82 C97 1.526(3) .
C82 C128 1.532(3) .
C82 C83 1.688(3) .
C83 C115 1.518(4) .
C83 C99 1.532(3) .
C83 C84 1.533(3) .
C84 C85 1.383(4) .
C84 C98 1.399(3) .
C85 C86 1.428(3) .
C85 H25 0.9500 .
C86 C87 1.382(4) .
C86 H26 0.9500 .
C87 C243 1.403(4) .
C87 C88 1.496(3) .
C88 C89 1.377(4) .
C88 C93 1.428(4) .
C89 C90 1.394(4) .
C89 H27 0.9500 .
C90 C91 1.403(4) .
C90 H28 0.9500 .
C91 C92 1.384(4) .
C91 H29 0.9500 .
C92 C93 1.391(3) .
C92 H30 0.9500 .
C93 C94 1.484(3) .
C94 C95 1.381(4) .
C94 C243 1.402(3) .
C95 C96 1.446(3) .
C95 H31 0.9500 .
C96 C97 1.374(3) .
C96 H32 0.9500 .
C97 C98 1.406(3) .
C98 C243 1.371(3) .
C99 C100 1.385(3) .
C99 C113 1.398(4) .
C100 C101 1.445(4) .
C100 H33 0.9500 .
C101 C102 1.389(4) .
C101 H34 0.9500 .
C102 C114 1.410(3) .
C102 C103 1.481(4) .
C103 C104 1.390(3) .
C103 C108 1.433(4) .
C104 C105 1.377(4) .
C104 H35 0.9500 .
C105 C106 1.392(4) .
C105 H36 0.9500 .
C106 C107 1.401(3) .
C106 H37 0.9500 .
C107 C108 1.379(4) .
C107 H38 0.9500 .
C108 C109 1.486(3) .
C109 C110 1.379(3) .
C109 C114 1.395(4) .
C110 C111 1.441(4) .
C110 H39 0.9500 .
C111 C112 1.379(4) .
C111 H40 0.9500 .
C112 C113 1.404(3) .
C113 C114 1.379(4) .
C115 C116 1.383(4) .
C115 C129 1.406(3) .
C116 C117 1.437(3) .
C116 H41 0.9500 .
C117 C118 1.385(3) .
C117 H42 0.9500 .
C118 C130 1.403(4) .
C118 C119 1.488(3) .
C119 C120 1.382(4) .
C119 C124 1.425(4) .
C120 C121 1.394(3) .
C120 H43 0.9500 .
C121 C122 1.393(4) .
C121 H44 0.9500 .
C122 C123 1.386(4) .
C122 H45 0.9500 .
C123 C124 1.395(3) .
C123 H46 0.9500 .
C124 C125 1.484(4) .
C125 C126 1.374(4) .
C125 C130 1.417(3) .
C126 C127 1.431(4) .
C126 H47 0.9500 .
C127 C128 1.375(3) .
C127 H48 0.9500 .
C128 C129 1.397(4) .
C129 C130 1.374(3) .
C131 C178 1.520(4) .
C131 C162 1.523(3) .
C131 C146 1.540(3) .
C131 C132 1.697(4) .
C132 C133 1.518(4) .
C132 C149 1.520(3) .
C132 C165 1.520(3) .
C133 C134 1.365(4) .
C133 C147 1.411(4) .
C134 C135 1.442(4) .
C134 H49 0.9500 .
C135 C136 1.365(4) .
C135 H50 0.9500 .
C136 C148 1.420(4) .
C136 C137 1.478(4) .
C137 C138 1.400(5) .
C137 C142 1.427(5) .
C138 C139 1.388(4) .
C138 H51 0.9500 .
C139 C140 1.404(5) .
C139 H52 0.9500 .
C140 C141 1.389(5) .
C140 H53 0.9500 .
C141 C142 1.397(4) .
C141 H54 0.9500 .
C142 C143 1.498(4) .
C143 C144 1.372(4) .
C143 C148 1.401(4) .
C144 C145 1.453(4) .
C144 H55 0.9500 .
C145 C146 1.374(3) .
C145 H56 0.9500 .
C146 C147 1.400(4) .
C147 C148 1.374(4) .
C149 C150 1.380(4) .
C149 C163 1.409(4) .
C150 C151 1.425(3) .
C150 H57 0.9500 .
C151 C152 1.376(4) .
C151 H58 0.9500 .
C152 C164 1.404(4) .
C152 C153 1.495(3) .
C153 C154 1.387(3) .
C153 C158 1.431(4) .
C154 C155 1.400(4) .
C154 H59 0.9500 .
C155 C156 1.412(4) .
C155 H60 0.9500 .
C156 C157 1.366(4) .
C156 H61 0.9500 .
C157 C158 1.390(3) .
C157 H62 0.9500 .
C158 C159 1.485(3) .
C159 C160 1.359(4) .
C159 C164 1.423(4) .
C160 C161 1.439(3) .
C160 H63 0.9500 .
C161 C162 1.371(4) .
C161 H64 0.9500 .
C162 C163 1.406(4) .
C163 C164 1.365(3) .
C165 C166 1.389(3) .
C165 C179 1.394(4) .
C166 C167 1.434(4) .
C166 H65 0.9500 .
C167 C168 1.373(4) .
C167 H66 0.9500 .
C168 C180 1.414(3) .
C168 C169 1.477(4) .
C169 C170 1.398(3) .
C169 C174 1.435(4) .
C170 C171 1.354(4) .
C170 H67 0.9500 .
C171 C172 1.402(4) .
C171 H68 0.9500 .
C172 C173 1.395(3) .
C172 H69 0.9500 .
C173 C174 1.370(4) .
C173 H70 0.9500 .
C174 C175 1.487(3) .
C175 C176 1.387(3) .
C175 C180 1.399(4) .
C176 C177 1.432(4) .
C176 H71 0.9500 .
C177 C178 1.384(4) .
C177 H72 0.9500 .
C178 C179 1.415(3) .
C179 C180 1.369(4) .
C181 C186 1.324(7) .
C181 C185 1.458(8) .
C181 C182 1.514(7) .
C182 C189 1.378(6) .
C182 C183 1.449(6) .
C183 C192 1.324(5) .
C183 C184 1.487(7) .
C184 C195 1.400(7) .
C184 C185 1.404(7) .
C185 C198 1.423(7) .
C186 C187 1.453(8) .
C186 C200 1.542(8) .
C187 C188 1.373(7) .
C187 C201 1.426(7) .
C188 C189 1.453(6) .
C188 C204 1.468(7) .
C189 C190 1.445(5) .
C190 C191 1.385(5) .
C190 C205 1.435(5) .
C191 C208 1.442(5) .
C191 C192 1.450(5) .
C192 C193 1.532(6) .
C193 C194 1.286(7) .
C193 C209 1.473(6) .
C194 C195 1.439(7) .
C194 C212 1.474(7) .
C195 C196 1.494(8) .
C196 C197 1.337(6) .
C196 C213 1.375(7) .
C197 C198 1.465(7) .
C197 C216 1.515(6) .
C198 C199 1.442(6) .
C199 C200 1.347(7) .
C199 C217 1.454(6) .
C200 C220 1.391(7) .
C201 C202 1.345(7) .
C201 C220 1.466(7) .
C202 C203 1.452(7) .
C202 C222 1.497(7) .
C203 C204 1.391(7) .
C203 C224 1.397(7) .
C204 C205 1.485(6) .
C205 C206 1.379(7) .
C206 C207 1.423(6) .
C206 C225 1.486(6) .
C207 C208 1.415(5) .
C207 C227 1.461(6) .
C208 C209 1.413(5) .
C209 C210 1.395(6) .
C210 C228 1.402(6) .
C210 C211 1.460(7) .
C211 C212 1.340(6) .
C211 C230 1.453(6) .
C212 C213 1.460(7) .
C213 C214 1.418(7) .
C214 C231 1.434(6) .
C214 C215 1.484(6) .
C215 C216 1.339(6) .
C215 C233 1.441(5) .
C216 C217 1.420(6) .
C217 C218 1.408(5) .
C218 C219 1.405(6) .
C218 C234 1.444(5) .
C219 C220 1.397(6) .
C219 C221 1.477(6) .
C221 C222 1.293(6) .
C221 C235 1.512(6) .
C222 C223 1.448(7) .
C223 C237 1.392(6) .
C223 C224 1.494(7) .
C224 C225 1.360(6) .
C225 C226 1.454(7) .
C226 C238 1.432(7) .
C226 C227 1.445(6) .
C227 C228 1.342(6) .
C228 C229 1.531(7) .
C229 C239 1.338(5) .
C229 C230 1.436(6) .
C230 C231 1.389(6) .
C231 C232 1.462(5) .
C232 C240 1.369(5) .
C232 C233 1.458(5) .
C233 C234 1.383(5) .
C234 C235 1.446(4) .
C235 C236 1.333(5) .
C236 C240 1.410(5) .
C236 C237 1.494(6) .
C237 C238 1.402(6) .
C238 C239 1.432(7) .
C239 C240 1.505(6) .
C241 S4 1.538(4) .
C241 S3 1.543(4) .
C242 S6 1.533(3) .
C242 S5 1.541(3) .

loop_
_geom_torsion_atom_site_label_1
_geom_torsion_atom_site_label_2
_geom_torsion_atom_site_label_3
_geom_torsion_atom_site_label_4
_geom_torsion
_geom_torsion_site_symmetry_1
_geom_torsion_site_symmetry_4
C48 C1 C2 C19 124.46(19) . .
C32 C1 C2 C19 4.0(2) . .
C16 C1 C2 C19 -117.4(2) . .
C48 C1 C2 C3 -115.7(2) . .
C32 C1 C2 C3 123.82(19) . .
C16 C1 C2 C3 2.4(2) . .
C48 C1 C2 C35 3.0(2) . .
C32 C1 C2 C35 -117.49(19) . .
C16 C1 C2 C35 121.08(19) . .
C19 C2 C3 C4 -70.7(3) . .
C35 C2 C3 C4 66.2(4) . .
C1 C2 C3 C4 177.0(3) . .
C19 C2 C3 C17 110.9(2) . .
C35 C2 C3 C17 -112.3(2) . .
C1 C2 C3 C17 -1.4(2) . .
C17 C3 C4 C5 0.3(4) . .
C2 C3 C4 C5 -178.0(2) . .
C3 C4 C5 C6 1.2(4) . .
C4 C5 C6 C18 -1.3(4) . .
C4 C5 C6 C7 177.8(3) . .
C5 C6 C7 C8 0.6(5) . .
C18 C6 C7 C8 179.8(3) . .
C5 C6 C7 C12 -178.3(3) . .
C18 C6 C7 C12 1.0(3) . .
C12 C7 C8 C9 0.8(4) . .
C6 C7 C8 C9 -178.0(3) . .
C7 C8 C9 C10 0.0(4) . .
C8 C9 C10 C11 -1.2(5) . .
C9 C10 C11 C12 1.6(4) . .
C10 C11 C12 C7 -0.8(4) . .
C10 C11 C12 C13 178.2(3) . .
C8 C7 C12 C11 -0.4(4) . .
C6 C7 C12 C11 178.6(2) . .
C8 C7 C12 C13 -179.6(2) . .
C6 C7 C12 C13 -0.6(3) . .
C11 C12 C13 C14 0.3(5) . .
C7 C12 C13 C14 179.5(3) . .
C11 C12 C13 C18 -179.1(3) . .
C7 C12 C13 C18 0.0(3) . .
C18 C13 C14 C15 0.4(4) . .
C12 C13 C14 C15 -179.0(3) . .
C13 C14 C15 C16 -0.2(4) . .
C14 C15 C16 C17 0.1(3) . .
C14 C15 C16 C1 173.6(2) . .
C48 C1 C16 C15 -64.8(3) . .
C32 C1 C16 C15 70.9(4) . .
C2 C1 C16 C15 -176.6(2) . .
C48 C1 C16 C17 109.3(2) . .
C32 C1 C16 C17 -115.1(2) . .
C2 C1 C16 C17 -2.5(2) . .
C15 C16 C17 C18 -0.3(3) . .
C1 C16 C17 C18 -175.4(2) . .
C15 C16 C17 C3 177.1(2) . .
C1 C16 C17 C3 1.9(3) . .
C4 C3 C17 C18 -1.6(3) . .
C2 C3 C17 C18 177.2(2) . .
C4 C3 C17 C16 -179.0(2) . .
C2 C3 C17 C16 -0.2(3) . .
C16 C17 C18 C6 178.7(2) . .
C3 C17 C18 C6 1.4(4) . .
C16 C17 C18 C13 0.5(4) . .
C3 C17 C18 C13 -176.8(2) . .
C5 C6 C18 C17 0.1(4) . .
C7 C6 C18 C17 -179.4(2) . .
C5 C6 C18 C13 178.4(2) . .
C7 C6 C18 C13 -1.1(3) . .
C14 C13 C18 C17 -0.6(4) . .
C12 C13 C18 C17 179.0(2) . .
C14 C13 C18 C6 -178.9(2) . .
C12 C13 C18 C6 0.7(3) . .
C3 C2 C19 C20 62.0(3) . .
C35 C2 C19 C20 -73.6(4) . .
C1 C2 C19 C20 174.6(3) . .
C3 C2 C19 C33 -116.1(2) . .
C35 C2 C19 C33 108.2(2) . .
C1 C2 C19 C33 -3.6(3) . .
C33 C19 C20 C21 -1.3(4) . .
C2 C19 C20 C21 -179.3(2) . .
C19 C20 C21 C22 0.9(4) . .
C20 C21 C22 C34 -0.8(3) . .
C20 C21 C22 C23 176.4(3) . .
C21 C22 C23 C24 2.2(5) . .
C34 C22 C23 C24 179.6(3) . .
C21 C22 C23 C28 -177.0(3) . .
C34 C22 C23 C28 0.4(3) . .
C28 C23 C24 C25 2.6(4) . .
C22 C23 C24 C25 -176.6(2) . .
C23 C24 C25 C26 -1.0(4) . .
C24 C25 C26 C27 -0.5(4) . .
C25 C26 C27 C28 0.5(4) . .
C26 C27 C28 C23 1.1(4) . .
C26 C27 C28 C29 177.6(3) . .
C24 C23 C28 C27 -2.6(4) . .
C22 C23 C28 C27 176.7(2) . .
C24 C23 C28 C29 -179.9(2) . .
C22 C23 C28 C29 -0.5(3) . .
C27 C28 C29 C30 2.6(5) . .
C23 C28 C29 C30 179.4(3) . .
C27 C28 C29 C34 -176.3(3) . .
C23 C28 C29 C34 0.4(3) . .
C34 C29 C30 C31 2.9(3) . .
C28 C29 C30 C31 -176.0(3) . .
C29 C30 C31 C32 -0.7(4) . .
C30 C31 C32 C33 -2.0(4) . .
C30 C31 C32 C1 177.5(2) . .
C48 C1 C32 C31 64.6(3) . .
C16 C1 C32 C31 -70.2(4) . .
C2 C1 C32 C31 177.5(3) . .
C48 C1 C32 C33 -115.9(2) . .
C16 C1 C32 C33 109.3(2) . .
C2 C1 C32 C33 -3.0(2) . .
C20 C19 C33 C34 1.7(4) . .
C2 C19 C33 C34 -179.8(2) . .
C20 C19 C33 C32 -176.5(2) . .
C2 C19 C33 C32 2.0(3) . .
C31 C32 C33 C34 2.3(4) . .
C1 C32 C33 C34 -177.3(2) . .
C31 C32 C33 C19 -179.5(2) . .
C1 C32 C33 C19 0.9(3) . .
C19 C33 C34 C29 -178.2(2) . .
C32 C33 C34 C29 0.0(4) . .
C19 C33 C34 C22 -1.6(4) . .
C32 C33 C34 C22 176.5(2) . .
C30 C29 C34 C33 -2.6(4) . .
C28 C29 C34 C33 176.6(2) . .
C30 C29 C34 C22 -179.4(2) . .
C28 C29 C34 C22 -0.2(3) . .
C21 C22 C34 C33 1.1(4) . .
C23 C22 C34 C33 -177.0(2) . .
C21 C22 C34 C29 177.9(2) . .
C23 C22 C34 C29 -0.1(3) . .
C19 C2 C35 C36 63.8(4) . .
C3 C2 C35 C36 -72.1(3) . .
C1 C2 C35 C36 176.2(3) . .
C19 C2 C35 C49 -115.4(2) . .
C3 C2 C35 C49 108.6(2) . .
C1 C2 C35 C49 -3.0(2) . .
C49 C35 C36 C37 -1.6(4) . .
C2 C35 C36 C37 179.2(2) . .
C35 C36 C37 C38 0.8(4) . .
C36 C37 C38 C50 0.1(4) . .
C36 C37 C38 C39 178.5(3) . .
C37 C38 C39 C40 0.5(5) . .
C50 C38 C39 C40 179.0(3) . .
C37 C38 C39 C44 -178.5(3) . .
C50 C38 C39 C44 0.1(3) . .
C44 C39 C40 C41 0.2(4) . .
C38 C39 C40 C41 -178.6(2) . .
C39 C40 C41 C42 -0.4(4) . .
C40 C41 C42 C43 0.3(4) . .
C41 C42 C43 C44 -0.1(4) . .
C42 C43 C44 C39 -0.1(4) . .
C42 C43 C44 C45 178.4(2) . .
C40 C39 C44 C43 0.0(4) . .
C38 C39 C44 C43 179.1(2) . .
C40 C39 C44 C45 -178.8(2) . .
C38 C39 C44 C45 0.3(3) . .
C43 C44 C45 C46 0.7(5) . .
C39 C44 C45 C46 179.3(3) . .
C43 C44 C45 C50 -179.2(2) . .
C39 C44 C45 C50 -0.6(3) . .
C50 C45 C46 C47 1.5(3) . .
C44 C45 C46 C47 -178.4(3) . .
C45 C46 C47 C48 -1.1(4) . .
C46 C47 C48 C49 -0.1(4) . .
C46 C47 C48 C1 179.6(2) . .
C32 C1 C48 C47 -69.0(3) . .
C16 C1 C48 C47 67.2(4) . .
C2 C1 C48 C47 178.5(3) . .
C32 C1 C48 C49 110.7(2) . .
C16 C1 C48 C49 -113.1(2) . .
C2 C1 C48 C49 -1.9(2) . .
C36 C35 C49 C50 1.7(4) . .
C2 C35 C49 C50 -179.0(2) . .
C36 C35 C49 C48 -177.2(2) . .
C2 C35 C49 C48 2.2(3) . .
C47 C48 C49 C50 0.8(4) . .
C1 C48 C49 C50 -178.9(2) . .
C47 C48 C49 C35 179.7(2) . .
C1 C48 C49 C35 -0.1(3) . .
C35 C49 C50 C45 -179.2(2) . .
C48 C49 C50 C45 -0.4(4) . .
C35 C49 C50 C38 -0.9(4) . .
C48 C49 C50 C38 177.9(2) . .
C46 C45 C50 C49 -0.8(4) . .
C44 C45 C50 C49 179.1(2) . .
C46 C45 C50 C38 -179.3(2) . .
C44 C45 C50 C38 0.7(3) . .
C37 C38 C50 C49 0.0(4) . .
C39 C38 C50 C49 -178.9(2) . .
C37 C38 C50 C45 178.4(2) . .
C39 C38 C50 C45 -0.5(3) . .
C59 C51 C52 C62 -0.8(4) . .
C55 C51 C52 C62 -143.0(2) . .
C59 C51 C52 C53 142.3(2) . .
C55 C51 C52 C53 0.1(3) . .
C62 C52 C53 C65 -0.8(3) . .
C51 C52 C53 C65 -143.3(2) . .
C62 C52 C53 C54 142.4(2) . .
C51 C52 C53 C54 -0.1(3) . .
C65 C53 C54 C68 -0.4(4) . .
C52 C53 C54 C68 -142.9(3) . .
C65 C53 C54 C55 142.6(3) . .
C52 C53 C54 C55 0.1(3) . .
C68 C54 C55 C56 1.0(4) . .
C53 C54 C55 C56 -142.2(3) . .
C68 C54 C55 C51 143.1(3) . .
C53 C54 C55 C51 -0.1(3) . .
C59 C51 C55 C56 0.1(4) . .
C52 C51 C55 C56 142.6(2) . .
C59 C51 C55 C54 -142.5(2) . .
C52 C51 C55 C54 0.0(3) . .
C54 C55 C56 C57 137.4(3) . .
C51 C55 C56 C57 -0.2(4) . .
C54 C55 C56 C70 -0.6(4) . .
C51 C55 C56 C70 -138.1(3) . .
C55 C56 C57 C58 0.1(4) . .
C70 C56 C57 C58 142.3(2) . .
C55 C56 C57 C80 -142.3(2) . .
C70 C56 C57 C80 -0.1(3) . .
C56 C57 C58 C75 -138.1(3) . 2_575
C80 C57 C58 C75 0.2(4) . 2_575
C56 C57 C58 C59 0.0(4) . .
C80 C57 C58 C59 138.3(3) . .
C52 C51 C59 C60 0.1(4) . .
C55 C51 C59 C60 137.9(2) . .
C52 C51 C59 C58 -137.8(2) . .
C55 C51 C59 C58 0.0(4) . .
C57 C58 C59 C51 -0.1(4) . .
C75 C58 C59 C51 142.5(3) 2_575 .
C57 C58 C59 C60 -142.7(3) . .
C75 C58 C59 C60 -0.1(3) 2_575 .
C51 C59 C60 C61 0.1(4) . .
C58 C59 C60 C61 142.6(2) . .
C51 C59 C60 C76 -142.0(2) . 2_575
C58 C59 C60 C76 0.5(3) . 2_575
C76 C60 C61 C71 -0.5(4) 2_575 .
C59 C60 C61 C71 -138.4(3) . .
C76 C60 C61 C62 138.4(3) 2_575 .
C59 C60 C61 C62 0.4(3) . .
C51 C52 C62 C61 1.3(4) . .
C53 C52 C62 C61 -137.0(2) . .
C51 C52 C62 C63 138.3(2) . .
C53 C52 C62 C63 -0.1(3) . .
C60 C61 C62 C52 -1.1(4) . .
C71 C61 C62 C52 142.0(2) . .
C60 C61 C62 C63 -142.7(2) . .
C71 C61 C62 C63 0.4(3) . .
C52 C62 C63 C64 0.4(3) . .
C61 C62 C63 C64 142.2(2) . .
C52 C62 C63 C72 -142.4(2) . .
C61 C62 C63 C72 -0.5(3) . .
C62 C63 C64 C65 0.2(3) . .
C72 C63 C64 C65 138.7(2) . .
C62 C63 C64 C73 -138.8(2) . .
C72 C63 C64 C73 -0.3(4) . .
C54 C53 C65 C64 -137.4(3) . .
C52 C53 C65 C64 1.4(3) . .
C54 C53 C65 C66 0.1(4) . .
C52 C53 C65 C66 138.9(3) . .
C63 C64 C65 C53 -1.1(4) . .
C73 C64 C65 C53 141.8(2) . .
C63 C64 C65 C66 -142.8(2) . .
C73 C64 C65 C66 0.1(3) . .
C53 C65 C66 C67 -0.1(4) . .
C64 C65 C66 C67 142.6(3) . .
C53 C65 C66 C74 -142.8(3) . .
C64 C65 C66 C74 -0.2(3) . .
C74 C66 C67 C68 138.3(3) . .
C65 C66 C67 C68 0.3(4) . .
C74 C66 C67 C77 -0.2(4) . .
C65 C66 C67 C77 -138.2(3) . .
C53 C54 C68 C67 0.7(4) . .
C55 C54 C68 C67 -138.1(3) . .
C53 C54 C68 C69 137.8(3) . .
C55 C54 C68 C69 -1.0(4) . .
C66 C67 C68 C54 -0.6(4) . .
C77 C67 C68 C54 142.3(3) . .
C66 C67 C68 C69 -141.8(3) . .
C77 C67 C68 C69 1.1(4) . .
C54 C68 C69 C70 0.6(4) . .
C67 C68 C69 C70 142.4(3) . .
C54 C68 C69 C78 -143.0(3) . .
C67 C68 C69 C78 -1.3(4) . .
C78 C69 C70 C79 0.5(4) . .
C68 C69 C70 C79 -138.5(3) . .
C78 C69 C70 C56 138.7(3) . .
C68 C69 C70 C56 -0.3(4) . .
C55 C56 C70 C69 0.3(4) . .
C57 C56 C70 C69 -142.5(3) . .
C55 C56 C70 C79 143.1(3) . .
C57 C56 C70 C79 0.4(3) . .
C60 C61 C71 C78 -0.3(4) . 2_575
C62 C61 C71 C78 -143.5(3) . 2_575
C60 C61 C71 C72 143.0(3) . .
C62 C61 C71 C72 -0.2(3) . .
C78 C71 C72 C79 1.1(4) 2_575 2_575
C61 C71 C72 C79 -141.8(3) . 2_575
C78 C71 C72 C63 142.8(3) 2_575 .
C61 C71 C72 C63 -0.1(3) . .
C64 C63 C72 C79 -0.4(4) . 2_575
C62 C63 C72 C79 142.2(2) . 2_575
C64 C63 C72 C71 -142.2(2) . .
C62 C63 C72 C71 0.4(3) . .
C63 C64 C73 C80 0.6(4) . 2_575
C65 C64 C73 C80 -142.5(3) . 2_575
C63 C64 C73 C74 143.1(3) . .
C65 C64 C73 C74 0.1(3) . .
C67 C66 C74 C75 0.4(4) . .
C65 C66 C74 C75 143.0(3) . .
C67 C66 C74 C73 -142.3(3) . .
C65 C66 C74 C73 0.2(3) . .
C80 C73 C74 C75 -0.2(4) 2_575 .
C64 C73 C74 C75 -143.1(2) . .
C80 C73 C74 C66 142.7(2) 2_575 .
C64 C73 C74 C66 -0.2(3) . .
C66 C74 C75 C58 -138.4(3) . 2_575
C73 C74 C75 C58 0.2(4) . 2_575
C66 C74 C75 C76 -0.7(4) . .
C73 C74 C75 C76 137.9(3) . .
C74 C75 C76 C77 0.8(4) . .
C58 C75 C76 C77 143.1(3) 2_575 .
C74 C75 C76 C60 -143.0(3) . 2_575
C58 C75 C76 C60 -0.6(3) 2_575 2_575
C60 C76 C77 C78 0.7(4) 2_575 .
C75 C76 C77 C78 -138.6(3) . .
C60 C76 C77 C67 138.7(3) 2_575 .
C75 C76 C77 C67 -0.5(4) . .
C66 C67 C77 C76 0.3(4) . .
C68 C67 C77 C76 -142.8(3) . .
C66 C67 C77 C78 142.6(3) . .
C68 C67 C77 C78 -0.5(4) . .
C76 C77 C78 C71 0.2(4) . 2_575
C67 C77 C78 C71 -142.0(3) . 2_575
C76 C77 C78 C69 141.8(3) . .
C67 C77 C78 C69 -0.3(3) . .
C70 C69 C78 C71 -0.4(4) . 2_575
C68 C69 C78 C71 143.5(3) . 2_575
C70 C69 C78 C77 -142.8(3) . .
C68 C69 C78 C77 1.0(3) . .
C69 C70 C79 C72 -1.0(4) . 2_575
C56 C70 C79 C72 -143.6(3) . 2_575
C69 C70 C79 C80 142.2(3) . .
C56 C70 C79 C80 -0.5(3) . .
C72 C79 C80 C73 0.5(4) 2_575 2_575
C70 C79 C80 C73 -142.6(2) . 2_575
C72 C79 C80 C57 143.5(2) 2_575 .
C70 C79 C80 C57 0.4(3) . .
C58 C57 C80 C73 -0.2(4) . 2_575
C56 C57 C80 C73 142.5(3) . 2_575
C58 C57 C80 C79 -142.9(3) . .
C56 C57 C80 C79 -0.2(3) . .
C112 C82 C83 C115 -115.2(2) . .
C97 C82 C83 C115 124.72(19) . .
C128 C82 C83 C115 3.2(2) . .
C112 C82 C83 C99 4.5(2) . .
C97 C82 C83 C99 -115.59(19) . .
C128 C82 C83 C99 122.89(19) . .
C112 C82 C83 C84 125.10(19) . .
C97 C82 C83 C84 5.0(2) . .
C128 C82 C83 C84 -116.5(2) . .
C115 C83 C84 C85 63.3(4) . .
C99 C83 C84 C85 -73.1(4) . .
C82 C83 C84 C85 175.5(3) . .
C115 C83 C84 C98 -116.3(2) . .
C99 C83 C84 C98 107.3(2) . .
C82 C83 C84 C98 -4.1(2) . .
C98 C84 C85 C86 -0.3(4) . .
C83 C84 C85 C86 -179.9(2) . .
C84 C85 C86 C87 -0.1(4) . .
C85 C86 C87 C243 -0.7(4) . .
C85 C86 C87 C88 178.1(3) . .
C86 C87 C88 C89 0.2(5) . .
C243 C87 C88 C89 179.2(3) . .
C86 C87 C88 C93 -179.1(3) . .
C243 C87 C88 C93 -0.2(3) . .
C93 C88 C89 C90 0.7(4) . .
C87 C88 C89 C90 -178.5(3) . .
C88 C89 C90 C91 -0.3(4) . .
C89 C90 C91 C92 0.0(4) . .
C90 C91 C92 C93 -0.1(4) . .
C91 C92 C93 C88 0.6(4) . .
C91 C92 C93 C94 179.2(3) . .
C89 C88 C93 C92 -0.9(4) . .
C87 C88 C93 C92 178.5(2) . .
C89 C88 C93 C94 -179.8(2) . .
C87 C88 C93 C94 -0.4(3) . .
C92 C93 C94 C95 0.6(5) . .
C88 C93 C94 C95 179.4(3) . .
C92 C93 C94 C243 -178.0(3) . .
C88 C93 C94 C243 0.8(3) . .
C243 C94 C95 C96 2.5(4) . .
C93 C94 C95 C96 -175.9(3) . .
C94 C95 C96 C97 -0.5(4) . .
C95 C96 C97 C98 -2.2(4) . .
C95 C96 C97 C82 178.4(2) . .
C112 C82 C97 C96 62.4(3) . .
C128 C82 C97 C96 -72.4(4) . .
C83 C82 C97 C96 175.3(3) . .
C112 C82 C97 C98 -117.1(2) . .
C128 C82 C97 C98 108.2(2) . .
C83 C82 C97 C98 -4.2(2) . .
C85 C84 C98 C243 1.5(4) . .
C83 C84 C98 C243 -178.8(2) . .
C85 C84 C98 C97 -178.0(2) . .
C83 C84 C98 C97 1.7(3) . .
C96 C97 C98 C243 2.8(4) . .
C82 C97 C98 C243 -177.6(2) . .
C96 C97 C98 C84 -177.7(2) . .
C82 C97 C98 C84 1.8(3) . .
C115 C83 C99 C100 -70.5(3) . .
C84 C83 C99 C100 65.9(4) . .
C82 C83 C99 C100 177.5(3) . .
C115 C83 C99 C113 108.3(2) . .
C84 C83 C99 C113 -115.3(2) . .
C82 C83 C99 C113 -3.7(2) . .
C113 C99 C100 C101 0.1(3) . .
C83 C99 C100 C101 178.8(2) . .
C99 C100 C101 C102 -0.4(4) . .
C100 C101 C102 C114 0.2(3) . .
C100 C101 C102 C103 179.7(3) . .
C101 C102 C103 C104 -1.7(5) . .
C114 C102 C103 C104 177.9(3) . .
C101 C102 C103 C108 179.4(3) . .
C114 C102 C103 C108 -1.1(3) . .
C108 C103 C104 C105 -0.4(4) . .
C102 C103 C104 C105 -179.3(2) . .
C103 C104 C105 C106 0.0(4) . .
C104 C105 C106 C107 0.3(4) . .
C105 C106 C107 C108 -0.1(4) . .
C106 C107 C108 C103 -0.3(4) . .
C106 C107 C108 C109 178.3(2) . .
C104 C103 C108 C107 0.5(4) . .
C102 C103 C108 C107 179.6(2) . .
C104 C103 C108 C109 -178.3(2) . .
C102 C103 C108 C109 0.8(3) . .
C107 C108 C109 C110 1.1(5) . .
C103 C108 C109 C110 179.8(3) . .
C107 C108 C109 C114 -178.8(3) . .
C103 C108 C109 C114 -0.1(3) . .
C114 C109 C110 C111 0.9(3) . .
C108 C109 C110 C111 -179.1(3) . .
C109 C110 C111 C112 -0.1(4) . .
C110 C111 C112 C113 -1.3(4) . .
C110 C111 C112 C82 178.9(2) . .
C97 C82 C112 C111 -71.4(3) . .
C128 C82 C112 C111 64.8(4) . .
C83 C82 C112 C111 176.1(3) . .
C97 C82 C112 C113 108.8(2) . .
C128 C82 C112 C113 -115.0(2) . .
C83 C82 C112 C113 -3.8(2) . .
C100 C99 C113 C114 0.4(4) . .
C83 C99 C113 C114 -178.7(2) . .
C100 C99 C113 C112 -179.4(2) . .
C83 C99 C113 C112 1.6(3) . .
C111 C112 C113 C114 2.1(4) . .
C82 C112 C113 C114 -178.1(2) . .
C111 C112 C113 C99 -178.2(2) . .
C82 C112 C113 C99 1.6(3) . .
C99 C113 C114 C109 178.9(2) . .
C112 C113 C114 C109 -1.4(4) . .
C99 C113 C114 C102 -0.6(4) . .
C112 C113 C114 C102 179.1(2) . .
C110 C109 C114 C113 -0.1(4) . .
C108 C109 C114 C113 179.8(2) . .
C110 C109 C114 C102 179.4(2) . .
C108 C109 C114 C102 -0.6(3) . .
C101 C102 C114 C113 0.3(4) . .
C103 C102 C114 C113 -179.4(2) . .
C101 C102 C114 C109 -179.3(2) . .
C103 C102 C114 C109 1.1(3) . .
C99 C83 C115 C116 64.1(4) . .
C84 C83 C115 C116 -72.8(3) . .
C82 C83 C115 C116 175.4(3) . .
C99 C83 C115 C129 -113.4(2) . .
C84 C83 C115 C129 109.7(2) . .
C82 C83 C115 C129 -2.1(2) . .
C129 C115 C116 C117 0.5(4) . .
C83 C115 C116 C117 -176.8(2) . .
C115 C116 C117 C118 0.6(4) . .
C116 C117 C118 C130 -1.1(3) . .
C116 C117 C118 C119 177.6(3) . .
C117 C118 C119 C120 0.4(5) . .
C130 C118 C119 C120 179.2(3) . .
C117 C118 C119 C124 -178.2(3) . .
C130 C118 C119 C124 0.6(3) . .
C124 C119 C120 C121 0.0(4) . .
C118 C119 C120 C121 -178.5(3) . .
C119 C120 C121 C122 0.4(4) . .
C120 C121 C122 C123 -0.5(4) . .
C121 C122 C123 C124 0.3(4) . .
C122 C123 C124 C119 0.1(4) . .
C122 C123 C124 C125 178.4(3) . .
C120 C119 C124 C123 -0.2(4) . .
C118 C119 C124 C123 178.6(2) . .
C120 C119 C124 C125 -178.8(2) . .
C118 C119 C124 C125 0.0(3) . .
C123 C124 C125 C126 0.2(5) . .
C119 C124 C125 C126 178.6(3) . .
C123 C124 C125 C130 -179.0(3) . .
C119 C124 C125 C130 -0.6(3) . .
C130 C125 C126 C127 0.4(4) . .
C124 C125 C126 C127 -178.7(3) . .
C125 C126 C127 C128 0.8(4) . .
C126 C127 C128 C129 -1.6(4) . .
C126 C127 C128 C82 172.9(2) . .
C112 C82 C128 C127 -66.1(3) . .
C97 C82 C128 C127 69.2(4) . .
C83 C82 C128 C127 -178.1(2) . .
C112 C82 C128 C129 108.7(2) . .
C97 C82 C128 C129 -115.9(2) . .
C83 C82 C128 C129 -3.2(2) . .
C127 C128 C129 C130 1.2(4) . .
C82 C128 C129 C130 -174.6(2) . .
C127 C128 C129 C115 178.1(2) . .
C82 C128 C129 C115 2.3(3) . .
C116 C115 C129 C130 -1.1(3) . .
C83 C115 C129 C130 176.9(2) . .
C116 C115 C129 C128 -178.0(2) . .
C83 C115 C129 C128 0.0(3) . .
C128 C129 C130 C118 177.4(2) . .
C115 C129 C130 C118 0.6(4) . .
C128 C129 C130 C125 0.0(4) . .
C115 C129 C130 C125 -176.8(2) . .
C117 C118 C130 C129 0.5(4) . .
C119 C118 C130 C129 -178.6(2) . .
C117 C118 C130 C125 178.1(2) . .
C119 C118 C130 C125 -1.0(3) . .
C126 C125 C130 C129 -0.8(4) . .
C124 C125 C130 C129 178.6(2) . .
C126 C125 C130 C118 -178.4(2) . .
C124 C125 C130 C118 1.0(3) . .
C178 C131 C132 C133 115.9(2) . .
C162 C131 C132 C133 -122.7(2) . .
C146 C131 C132 C133 -3.7(2) . .
C178 C131 C132 C149 -124.5(2) . .
C162 C131 C132 C149 -3.0(2) . .
C146 C131 C132 C149 115.9(2) . .
C178 C131 C132 C165 -2.8(2) . .
C162 C131 C132 C165 118.7(2) . .
C146 C131 C132 C165 -122.4(2) . .
C149 C132 C133 C134 70.3(4) . .
C165 C132 C133 C134 -66.1(4) . .
C131 C132 C133 C134 -177.5(3) . .
C149 C132 C133 C147 -109.0(2) . .
C165 C132 C133 C147 114.7(2) . .
C131 C132 C133 C147 3.3(3) . .
C147 C133 C134 C135 1.4(4) . .
C132 C133 C134 C135 -177.7(3) . .
C133 C134 C135 C136 0.7(4) . .
C134 C135 C136 C148 -2.6(4) . .
C134 C135 C136 C137 -179.8(3) . .
C135 C136 C137 C138 -4.1(5) . .
C148 C136 C137 C138 178.4(3) . .
C135 C136 C137 C142 177.7(3) . .
C148 C136 C137 C142 0.2(3) . .
C142 C137 C138 C139 -1.5(4) . .
C136 C137 C138 C139 -179.5(3) . .
C137 C138 C139 C140 -0.5(4) . .
C138 C139 C140 C141 2.1(5) . .
C139 C140 C141 C142 -1.6(4) . .
C140 C141 C142 C137 -0.3(4) . .
C140 C141 C142 C143 179.9(3) . .
C138 C137 C142 C141 1.9(4) . .
C136 C137 C142 C141 -179.7(2) . .
C138 C137 C142 C143 -178.2(2) . .
C136 C137 C142 C143 0.1(3) . .
C141 C142 C143 C144 -1.6(6) . .
C137 C142 C143 C144 178.6(3) . .
C141 C142 C143 C148 179.4(3) . .
C137 C142 C143 C148 -0.4(3) . .
C148 C143 C144 C145 -0.5(4) . .
C142 C143 C144 C145 -179.4(3) . .
C143 C144 C145 C146 0.1(4) . .
C144 C145 C146 C147 0.4(4) . .
C144 C145 C146 C131 -179.9(3) . .
C178 C131 C146 C145 71.4(4) . .
C162 C131 C146 C145 -65.7(4) . .
C132 C131 C146 C145 -176.9(3) . .
C178 C131 C146 C147 -108.9(3) . .
C162 C131 C146 C147 114.0(3) . .
C132 C131 C146 C147 2.9(2) . .
C145 C146 C147 C148 -0.6(4) . .
C131 C146 C147 C148 179.6(2) . .
C145 C146 C147 C133 178.8(2) . .
C131 C146 C147 C133 -1.0(3) . .
C134 C133 C147 C148 -1.7(4) . .
C132 C133 C147 C148 177.7(2) . .
C134 C133 C147 C146 178.9(2) . .
C132 C133 C147 C146 -1.7(3) . .
C146 C147 C148 C143 0.2(4) . .
C133 C147 C148 C143 -179.2(2) . .
C146 C147 C148 C136 179.1(2) . .
C133 C147 C148 C136 -0.2(4) . .
C144 C143 C148 C147 0.3(4) . .
C142 C143 C148 C147 179.6(2) . .
C144 C143 C148 C136 -178.7(2) . .
C142 C143 C148 C136 0.6(3) . .
C135 C136 C148 C147 2.4(4) . .
C137 C136 C148 C147 -179.5(2) . .
C135 C136 C148 C143 -178.6(2) . .
C137 C136 C148 C143 -0.5(3) . .
C133 C132 C149 C150 -71.5(4) . .
C165 C132 C149 C150 63.5(4) . .
C131 C132 C149 C150 176.0(3) . .
C133 C132 C149 C163 112.8(3) . .
C165 C132 C149 C163 -112.2(3) . .
C131 C132 C149 C163 0.3(3) . .
C163 C149 C150 C151 0.1(4) . .
C132 C149 C150 C151 -175.3(3) . .
C149 C150 C151 C152 -2.1(4) . .
C150 C151 C152 C164 1.8(4) . .
C150 C151 C152 C153 174.2(3) . .
C151 C152 C153 C154 7.0(6) . .
C164 C152 C153 C154 179.9(3) . .
C151 C152 C153 C158 -172.0(3) . .
C164 C152 C153 C158 1.0(3) . .
C158 C153 C154 C155 0.5(4) . .
C152 C153 C154 C155 -178.3(3) . .
C153 C154 C155 C156 -0.3(4) . .
C154 C155 C156 C157 -0.5(4) . .
C155 C156 C157 C158 1.1(4) . .
C156 C157 C158 C153 -0.9(4) . .
C156 C157 C158 C159 177.4(2) . .
C154 C153 C158 C157 0.1(4) . .
C152 C153 C158 C157 179.2(2) . .
C154 C153 C158 C159 -178.6(2) . .
C152 C153 C158 C159 0.5(3) . .
C157 C158 C159 C160 -7.4(5) . .
C153 C158 C159 C160 171.1(3) . .
C157 C158 C159 C164 179.7(3) . .
C153 C158 C159 C164 -1.8(3) . .
C164 C159 C160 C161 -0.7(4) . .
C158 C159 C160 C161 -173.0(3) . .
C159 C160 C161 C162 -0.2(4) . .
C160 C161 C162 C163 1.7(4) . .
C160 C161 C162 C131 179.5(2) . .
C178 C131 C162 C161 -60.6(4) . .
C146 C131 C162 C161 75.8(4) . .
C132 C131 C162 C161 -173.3(3) . .
C178 C131 C162 C163 117.3(2) . .
C146 C131 C162 C163 -106.3(3) . .
C132 C131 C162 C163 4.6(3) . .
C161 C162 C163 C164 -2.4(4) . .
C131 C162 C163 C164 179.3(2) . .
C161 C162 C163 C149 173.2(2) . .
C131 C162 C163 C149 -5.1(3) . .
C150 C149 C163 C164 2.0(4) . .
C132 C149 C163 C164 178.6(2) . .
C150 C149 C163 C162 -173.6(2) . .
C132 C149 C163 C162 2.9(3) . .
C162 C163 C164 C152 173.2(2) . .
C149 C163 C164 C152 -2.3(4) . .
C162 C163 C164 C159 1.5(4) . .
C149 C163 C164 C159 -173.9(2) . .
C151 C152 C164 C163 0.3(4) . .
C153 C152 C164 C163 -174.5(2) . .
C151 C152 C164 C159 172.5(2) . .
C153 C152 C164 C159 -2.3(3) . .
C160 C159 C164 C163 0.1(4) . .
C158 C159 C164 C163 174.9(2) . .
C160 C159 C164 C152 -172.2(2) . .
C158 C159 C164 C152 2.6(3) . .
C133 C132 C165 C166 68.1(4) . .
C149 C132 C165 C166 -67.3(4) . .
C131 C132 C165 C166 179.9(3) . .
C133 C132 C165 C179 -108.7(3) . .
C149 C132 C165 C179 115.8(3) . .
C131 C132 C165 C179 3.1(2) . .
C179 C165 C166 C167 2.3(4) . .
C132 C165 C166 C167 -174.3(2) . .
C165 C166 C167 C168 -1.0(4) . .
C166 C167 C168 C180 -1.2(4) . .
C166 C167 C168 C169 -179.4(3) . .
C167 C168 C169 C170 -4.2(5) . .
C180 C168 C169 C170 177.5(3) . .
C167 C168 C169 C174 178.2(3) . .
C180 C168 C169 C174 -0.2(3) . .
C174 C169 C170 C171 -1.3(4) . .
C168 C169 C170 C171 -178.7(3) . .
C169 C170 C171 C172 -0.1(4) . .
C170 C171 C172 C173 1.0(5) . .
C171 C172 C173 C174 -0.6(4) . .
C172 C173 C174 C169 -0.8(4) . .
C172 C173 C174 C175 177.8(3) . .
C170 C169 C174 C173 1.7(4) . .
C168 C169 C174 C173 179.7(2) . .
C170 C169 C174 C175 -177.2(2) . .
C168 C169 C174 C175 0.8(3) . .
C173 C174 C175 C176 -0.3(5) . .
C169 C174 C175 C176 178.3(3) . .
C173 C174 C175 C180 -179.8(3) . .
C169 C174 C175 C180 -1.1(3) . .
C180 C175 C176 C177 0.8(4) . .
C174 C175 C176 C177 -178.5(3) . .
C175 C176 C177 C178 -1.0(4) . .
C176 C177 C178 C179 0.3(4) . .
C176 C177 C178 C131 178.4(3) . .
C162 C131 C178 C177 70.9(4) . .
C146 C131 C178 C177 -65.3(4) . .
C132 C131 C178 C177 -176.7(3) . .
C162 C131 C178 C179 -110.9(2) . .
C146 C131 C178 C179 112.9(2) . .
C132 C131 C178 C179 1.5(2) . .
C166 C165 C179 C180 -1.4(4) . .
C132 C165 C179 C180 176.0(2) . .
C166 C165 C179 C178 -180.0(2) . .
C132 C165 C179 C178 -2.5(3) . .
C177 C178 C179 C180 0.5(3) . .
C131 C178 C179 C180 -178.1(2) . .
C177 C178 C179 C165 179.1(2) . .
C131 C178 C179 C165 0.5(3) . .
C165 C179 C180 C175 -179.2(2) . .
C178 C179 C180 C175 -0.7(4) . .
C165 C179 C180 C168 -0.7(4) . .
C178 C179 C180 C168 177.7(2) . .
C176 C175 C180 C179 0.0(4) . .
C174 C175 C180 C179 179.6(2) . .
C176 C175 C180 C168 -178.5(2) . .
C174 C175 C180 C168 1.0(3) . .
C167 C168 C180 C179 2.1(4) . .
C169 C168 C180 C179 -179.2(2) . .
C167 C168 C180 C175 -179.3(2) . .
C169 C168 C180 C175 -0.6(3) . .
C186 C181 C182 C189 1.4(7) . .
C185 C181 C182 C189 -141.8(5) . .
C186 C181 C182 C183 143.6(4) . .
C185 C181 C182 C183 0.4(4) . .
C189 C182 C183 C192 -1.0(6) . .
C181 C182 C183 C192 -143.5(4) . .
C189 C182 C183 C184 141.8(4) . .
C181 C182 C183 C184 -0.6(4) . .
C192 C183 C184 C195 -0.6(5) . .
C182 C183 C184 C195 -143.7(4) . .
C192 C183 C184 C185 143.8(4) . .
C182 C183 C184 C185 0.6(4) . .
C195 C184 C185 C198 -0.6(6) . .
C183 C184 C185 C198 -142.4(4) . .
C195 C184 C185 C181 141.4(5) . .
C183 C184 C185 C181 -0.3(5) . .
C186 C181 C185 C184 -140.5(5) . .
C182 C181 C185 C184 0.0(5) . .
C186 C181 C185 C198 0.8(7) . .
C182 C181 C185 C198 141.3(4) . .
C185 C181 C186 C187 136.2(6) . .
C182 C181 C186 C187 -1.0(7) . .
C185 C181 C186 C200 -3.1(6) . .
C182 C181 C186 C200 -140.3(5) . .
C181 C186 C187 C188 0.2(8) . .
C200 C186 C187 C188 142.3(4) . .
C181 C186 C187 C201 -143.3(5) . .
C200 C186 C187 C201 -1.1(5) . .
C201 C187 C188 C189 137.9(5) . .
C186 C187 C188 C189 0.2(7) . .
C201 C187 C188 C204 0.5(7) . .
C186 C187 C188 C204 -137.1(5) . .
C183 C182 C189 C190 1.1(6) . .
C181 C182 C189 C190 137.6(4) . .
C183 C182 C189 C188 -137.7(4) . .
C181 C182 C189 C188 -1.1(6) . .
C187 C188 C189 C182 0.3(7) . .
C204 C188 C189 C182 142.3(4) . .
C187 C188 C189 C190 -141.6(5) . .
C204 C188 C189 C190 0.5(5) . .
C182 C189 C190 C191 -0.6(6) . .
C188 C189 C190 C191 141.2(4) . .
C182 C189 C190 C205 -143.3(4) . .
C188 C189 C190 C205 -1.5(5) . .
C205 C190 C191 C208 -1.6(6) . .
C189 C190 C191 C208 -138.6(4) . .
C205 C190 C191 C192 137.2(4) . .
C189 C190 C191 C192 0.2(5) . .
C182 C183 C192 C191 0.6(6) . .
C184 C183 C192 C191 -138.5(4) . .
C182 C183 C192 C193 137.6(4) . .
C184 C183 C192 C193 -1.5(5) . .
C190 C191 C192 C183 -0.1(6) . .
C208 C191 C192 C183 142.4(4) . .
C190 C191 C192 C193 -142.9(3) . .
C208 C191 C192 C193 -0.4(4) . .
C183 C192 C193 C194 1.6(5) . .
C191 C192 C193 C194 144.4(4) . .
C183 C192 C193 C209 -142.5(3) . .
C191 C192 C193 C209 0.3(4) . .
C209 C193 C194 C195 138.6(4) . .
C192 C193 C194 C195 0.4(6) . .
C209 C193 C194 C212 -1.3(6) . .
C192 C193 C194 C212 -139.6(4) . .
C185 C184 C195 C194 -136.2(4) . .
C183 C184 C195 C194 2.6(6) . .
C185 C184 C195 C196 -0.1(6) . .
C183 C184 C195 C196 138.6(4) . .
C193 C194 C195 C184 -2.5(6) . .
C212 C194 C195 C184 139.9(4) . .
C193 C194 C195 C196 -143.6(4) . .
C212 C194 C195 C196 -1.1(4) . .
C184 C195 C196 C197 2.3(6) . .
C194 C195 C196 C197 144.9(4) . .
C184 C195 C196 C213 -142.5(4) . .
C194 C195 C196 C213 0.1(4) . .
C213 C196 C197 C198 135.1(5) . .
C195 C196 C197 C198 -3.7(6) . .
C213 C196 C197 C216 1.0(7) . .
C195 C196 C197 C216 -137.8(4) . .
C184 C185 C198 C199 139.7(5) . .
C181 C185 C198 C199 1.6(6) . .
C184 C185 C198 C197 -0.6(6) . .
C181 C185 C198 C197 -138.7(5) . .
C196 C197 C198 C185 3.0(6) . .
C216 C197 C198 C185 144.5(4) . .
C196 C197 C198 C199 -139.6(4) . .
C216 C197 C198 C199 1.9(4) . .
C185 C198 C199 C200 -1.5(6) . .
C197 C198 C199 C200 141.2(5) . .
C185 C198 C199 C217 -143.5(4) . .
C197 C198 C199 C217 -0.8(5) . .
C198 C199 C200 C220 -137.8(4) . .
C217 C199 C200 C220 0.5(6) . .
C198 C199 C200 C186 -0.8(6) . .
C217 C199 C200 C186 137.4(4) . .
C181 C186 C200 C199 3.1(6) . .
C187 C186 C200 C199 -141.8(5) . .
C181 C186 C200 C220 146.6(4) . .
C187 C186 C200 C220 1.6(5) . .
C188 C187 C201 C202 1.0(7) . .
C186 C187 C201 C202 143.4(5) . .
C188 C187 C201 C220 -142.1(5) . .
C186 C187 C201 C220 0.2(5) . .
C187 C201 C202 C203 -1.3(7) . .
C220 C201 C202 C203 138.0(4) . .
C187 C201 C202 C222 -137.7(5) . .
C220 C201 C202 C222 1.6(6) . .
C201 C202 C203 C204 0.0(7) . .
C222 C202 C203 C204 143.7(4) . .
C201 C202 C203 C224 -142.1(5) . .
C222 C202 C203 C224 1.5(4) . .
C224 C203 C204 C188 142.9(5) . .
C202 C203 C204 C188 1.5(6) . .
C224 C203 C204 C205 5.7(7) . .
C202 C203 C204 C205 -135.7(5) . .
C187 C188 C204 C203 -1.7(6) . .
C189 C188 C204 C203 -144.0(4) . .
C187 C188 C204 C205 143.0(4) . .
C189 C188 C204 C205 0.8(5) . .
C191 C190 C205 C206 1.1(6) . .
C189 C190 C205 C206 143.1(4) . .
C191 C190 C205 C204 -140.0(4) . .
C189 C190 C205 C204 2.0(5) . .
C203 C204 C205 C206 -2.9(7) . .
C188 C204 C205 C206 -143.9(4) . .
C203 C204 C205 C190 139.3(5) . .
C188 C204 C205 C190 -1.8(5) . .
C190 C205 C206 C207 0.8(7) . .
C204 C205 C206 C207 139.1(4) . .
C190 C205 C206 C225 -140.0(4) . .
C204 C205 C206 C225 -1.6(6) . .
C205 C206 C207 C208 -2.1(6) . .
C225 C206 C207 C208 140.1(4) . .
C205 C206 C207 C227 -143.5(4) . .
C225 C206 C207 C227 -1.3(4) . .
C206 C207 C208 C209 -137.4(4) . .
C227 C207 C208 C209 -1.2(5) . .
C206 C207 C208 C191 1.5(6) . .
C227 C207 C208 C191 137.6(4) . .
C190 C191 C208 C209 142.8(3) . .
C192 C191 C208 C209 0.3(4) . .
C190 C191 C208 C207 0.3(5) . .
C192 C191 C208 C207 -142.2(3) . .
C207 C208 C209 C210 -0.7(5) . .
C191 C208 C209 C210 -142.5(3) . .
C207 C208 C209 C193 141.7(3) . .
C191 C208 C209 C193 -0.1(4) . .
C194 C193 C209 C210 -1.6(5) . .
C192 C193 C209 C210 141.3(3) . .
C194 C193 C209 C208 -142.9(4) . .
C192 C193 C209 C208 -0.1(4) . .
C208 C209 C210 C228 1.3(5) . .
C193 C209 C210 C228 -136.4(4) . .
C208 C209 C210 C211 140.4(3) . .
C193 C209 C210 C211 2.7(5) . .
C209 C210 C211 C212 -1.0(5) . .
C228 C210 C211 C212 142.7(4) . .
C209 C210 C211 C230 -143.9(3) . .
C228 C210 C211 C230 -0.2(4) . .
C230 C211 C212 C213 1.5(6) . .
C210 C211 C212 C213 -137.8(4) . .
C230 C211 C212 C194 137.3(4) . .
C210 C211 C212 C194 -2.0(5) . .
C193 C194 C212 C211 3.2(6) . .
C195 C194 C212 C211 -140.5(4) . .
C193 C194 C212 C213 145.4(4) . .
C195 C194 C212 C213 1.7(4) . .
C197 C196 C213 C214 2.5(7) . .
C195 C196 C213 C214 144.3(4) . .
C197 C196 C213 C212 -140.8(5) . .
C195 C196 C213 C212 1.1(4) . .
C211 C212 C213 C196 141.2(4) . .
C194 C212 C213 C196 -1.7(4) . .
C211 C212 C213 C214 -0.6(7) . .
C194 C212 C213 C214 -143.5(4) . .
C196 C213 C214 C231 -141.5(4) . .
C212 C213 C214 C231 -1.2(6) . .
C196 C213 C214 C215 -4.0(7) . .
C212 C213 C214 C215 136.4(4) . .
C213 C214 C215 C216 1.7(6) . .
C231 C214 C215 C216 143.2(4) . .
C213 C214 C215 C233 -140.2(4) . .
C231 C214 C215 C233 1.2(5) . .
C233 C215 C216 C217 -1.2(6) . .
C214 C215 C216 C217 -139.1(4) . .
C233 C215 C216 C197 139.8(4) . .
C214 C215 C216 C197 1.8(6) . .
C196 C197 C216 C215 -3.3(6) . .
C198 C197 C216 C215 -146.0(4) . .
C196 C197 C216 C217 140.3(4) . .
C198 C197 C216 C217 -2.4(4) . .
C215 C216 C217 C218 2.5(6) . .
C197 C216 C217 C218 -139.9(4) . .
C215 C216 C217 C199 144.5(4) . .
C197 C216 C217 C199 2.1(4) . .
C200 C199 C217 C218 -0.4(5) . .
C198 C199 C217 C218 142.8(3) . .
C200 C199 C217 C216 -144.0(4) . .
C198 C199 C217 C216 -0.8(4) . .
C216 C217 C218 C219 137.1(4) . .
C199 C217 C218 C219 -0.4(5) . .
C216 C217 C218 C234 -1.9(6) . .
C199 C217 C218 C234 -139.4(4) . .
C217 C218 C219 C220 1.2(5) . .
C234 C218 C219 C220 143.0(3) . .
C217 C218 C219 C221 -141.8(3) . .
C234 C218 C219 C221 0.0(4) . .
C199 C200 C220 C219 0.4(6) . .
C186 C200 C220 C219 -142.3(4) . .
C199 C200 C220 C201 141.2(4) . .
C186 C200 C220 C201 -1.5(4) . .
C218 C219 C220 C200 -1.2(5) . .
C221 C219 C220 C200 136.5(4) . .
C218 C219 C220 C201 -140.0(4) . .
C221 C219 C220 C201 -2.3(5) . .
C202 C201 C220 C200 -141.9(4) . .
C187 C201 C220 C200 0.8(5) . .
C202 C201 C220 C219 1.0(5) . .
C187 C201 C220 C219 143.7(4) . .
C220 C219 C221 C222 1.0(5) . .
C218 C219 C221 C222 142.6(4) . .
C220 C219 C221 C235 -141.2(3) . .
C218 C219 C221 C235 0.3(4) . .
C219 C221 C222 C223 -137.8(4) . .
C235 C221 C222 C223 0.6(6) . .
C219 C221 C222 C202 1.5(5) . .
C235 C221 C222 C202 140.0(4) . .
C201 C202 C222 C221 -2.9(6) . .
C203 C202 C222 C221 -145.5(4) . .
C201 C202 C222 C223 140.9(4) . .
C203 C202 C222 C223 -1.7(4) . .
C221 C222 C223 C237 1.7(6) . .
C202 C222 C223 C237 -140.1(4) . .
C221 C222 C223 C224 143.1(4) . .
C202 C222 C223 C224 1.3(4) . .
C204 C203 C224 C225 -4.0(7) . .
C202 C203 C224 C225 140.4(5) . .
C204 C203 C224 C223 -145.2(4) . .
C202 C203 C224 C223 -0.8(5) . .
C237 C223 C224 C225 -1.5(6) . .
C222 C223 C224 C225 -143.9(4) . .
C237 C223 C224 C203 142.0(4) . .
C222 C223 C224 C203 -0.3(4) . .
C203 C224 C225 C226 -135.4(5) . .
C223 C224 C225 C226 2.1(6) . .
C203 C224 C225 C206 -0.3(7) . .
C223 C224 C225 C206 137.3(5) . .
C205 C206 C225 C224 3.2(6) . .
C207 C206 C225 C224 -140.0(4) . .
C205 C206 C225 C226 145.5(4) . .
C207 C206 C225 C226 2.3(4) . .
C224 C225 C226 C238 -0.8(6) . .
C206 C225 C226 C238 -143.4(3) . .
C224 C225 C226 C227 140.3(4) . .
C206 C225 C226 C227 -2.3(4) . .
C238 C226 C227 C228 0.7(6) . .
C225 C226 C227 C228 -141.7(4) . .
C238 C226 C227 C207 144.0(4) . .
C225 C226 C227 C207 1.7(4) . .
C208 C207 C227 C228 2.6(5) . .
C206 C207 C227 C228 144.8(4) . .
C208 C207 C227 C226 -142.5(3) . .
C206 C207 C227 C226 -0.2(4) . .
C226 C227 C228 C210 137.8(4) . .
C207 C227 C228 C210 -2.0(6) . .
C226 C227 C228 C229 1.4(6) . .
C207 C227 C228 C229 -138.4(4) . .
C209 C210 C228 C227 0.1(6) . .
C211 C210 C228 C227 -141.2(4) . .
C209 C210 C228 C229 141.9(4) . .
C211 C210 C228 C229 0.6(4) . .
C227 C228 C229 C239 -3.0(5) . .
C210 C228 C229 C239 -145.5(4) . .
C227 C228 C229 C230 141.6(4) . .
C210 C228 C229 C230 -0.9(4) . .
C239 C229 C230 C231 -0.7(7) . .
C228 C229 C230 C231 -142.7(4) . .
C239 C229 C230 C211 142.7(4) . .
C228 C229 C230 C211 0.7(4) . .
C212 C211 C230 C231 -0.7(6) . .
C210 C211 C230 C231 142.8(4) . .
C212 C211 C230 C229 -143.9(4) . .
C210 C211 C230 C229 -0.4(4) . .
C229 C230 C231 C214 137.1(4) . .
C211 C230 C231 C214 -1.1(6) . .
C229 C230 C231 C232 0.5(6) . .
C211 C230 C231 C232 -137.6(4) . .
C213 C214 C231 C230 2.0(6) . .
C215 C214 C231 C230 -141.4(4) . .
C213 C214 C231 C232 142.4(4) . .
C215 C214 C231 C232 -1.0(5) . .
C230 C231 C232 C240 -0.6(6) . .
C214 C231 C232 C240 -142.0(4) . .
C230 C231 C232 C233 141.8(4) . .
C214 C231 C232 C233 0.4(5) . .
C216 C215 C233 C234 -0.7(6) . .
C214 C215 C233 C234 141.2(4) . .
C216 C215 C233 C232 -142.8(4) . .
C214 C215 C233 C232 -0.9(5) . .
C240 C232 C233 C234 -0.5(5) . .
C231 C232 C233 C234 -143.5(4) . .
C240 C232 C233 C215 143.3(4) . .
C231 C232 C233 C215 0.3(4) . .
C215 C233 C234 C218 1.3(5) . .
C232 C233 C234 C218 139.2(3) . .
C215 C233 C234 C235 -137.8(4) . .
C232 C233 C234 C235 0.1(5) . .
C219 C218 C234 C233 -143.1(3) . .
C217 C218 C234 C233 0.0(5) . .
C219 C218 C234 C235 -0.4(4) . .
C217 C218 C234 C235 142.8(3) . .
C233 C234 C235 C236 0.1(5) . .
C218 C234 C235 C236 -141.9(3) . .
C233 C234 C235 C221 142.6(3) . .
C218 C234 C235 C221 0.6(3) . .
C222 C221 C235 C236 -2.8(5) . .
C219 C221 C235 C236 141.0(3) . .
C222 C221 C235 C234 -144.4(4) . .
C219 C221 C235 C234 -0.5(4) . .
C234 C235 C236 C240 0.0(6) . .
C221 C235 C236 C240 -135.8(4) . .
C234 C235 C236 C237 138.3(3) . .
C221 C235 C236 C237 2.5(5) . .
C222 C223 C237 C238 136.0(4) . .
C224 C223 C237 C238 -0.5(6) . .
C222 C223 C237 C236 -2.0(5) . .
C224 C223 C237 C236 -138.5(4) . .
C235 C236 C237 C223 -0.1(5) . .
C240 C236 C237 C223 143.0(3) . .
C235 C236 C237 C238 -144.0(3) . .
C240 C236 C237 C238 -0.9(4) . .
C223 C237 C238 C239 -141.2(4) . .
C236 C237 C238 C239 0.3(4) . .
C223 C237 C238 C226 1.8(5) . .
C236 C237 C238 C226 143.3(3) . .
C227 C226 C238 C237 -140.1(4) . .
C225 C226 C238 C237 -1.2(5) . .
C227 C226 C238 C239 -1.2(6) . .
C225 C226 C238 C239 137.8(4) . .
C230 C229 C239 C238 -136.6(5) . .
C228 C229 C239 C238 2.6(5) . .
C230 C229 C239 C240 0.8(6) . .
C228 C229 C239 C240 140.1(4) . .
C237 C238 C239 C229 141.3(4) . .
C226 C238 C239 C229 -0.6(6) . .
C237 C238 C239 C240 0.4(4) . .
C226 C238 C239 C240 -141.5(4) . .
C233 C232 C240 C236 0.7(6) . .
C231 C232 C240 C236 139.4(4) . .
C233 C232 C240 C239 -137.9(4) . .
C231 C232 C240 C239 0.8(6) . .
C235 C236 C240 C232 -0.4(6) . .
C237 C236 C240 C232 -142.4(4) . .
C235 C236 C240 C239 143.1(4) . .
C237 C236 C240 C239 1.1(4) . .
C229 C239 C240 C232 -0.9(6) . .
C238 C239 C240 C232 142.7(4) . .
C229 C239 C240 C236 -144.6(4) . .
C238 C239 C240 C236 -1.0(4) . .
C84 C98 C243 C94 179.8(2) . .
C97 C98 C243 C94 -0.7(4) . .
C84 C98 C243 C87 -2.4(4) . .
C97 C98 C243 C87 177.0(2) . .
C95 C94 C243 C98 -2.0(4) . .
C93 C94 C243 C98 177.0(2) . .
C95 C94 C243 C87 -179.9(2) . .
C93 C94 C243 C87 -0.9(3) . .
C86 C87 C243 C98 2.0(4) . .
C88 C87 C243 C98 -177.2(2) . .
C86 C87 C243 C94 179.9(2) . .
C88 C87 C243 C94 0.7(3) . .
